data_4117003
loop_
_publ_author_name
'Ling Tong'
'Douglas M. Ho'
'Nancy J. Vogelaar'
'Clarence E. Schutt'
'Robert A. Pascal'

_publ_section_title
;
 The Albatrossenes: Large, Cleft-Containing, Polyphenyl Polycyclic
 Aromatic Hydrocarbons
;
_journal_name_full 'Journal of the American Chemical Society'
_journal_page_first 7291
_journal_page_last 7302
_journal_paper_doi 10.1021/ja971261k
_journal_volume 119
_journal_year 1997
_chemical_compound_source 'chemical synthesis'
_chemical_formula_moiety C~114~H~78~
_chemical_formula_structural 'C~114~H~78~ . 2.5CHCl~3~'
_chemical_formula_sum 'C116.5 H80.5 Cl7.5'
_chemical_formula_weight 1746.34
_chemical_melting_point 516(1)
_chemical_name_systematic
; 
 1,3,5-Tris(pentaphenylphenyl)benzene 
;
_space_group_IT_number 14
_symmetry_cell_setting monoclinic
_symmetry_space_group_name_Hall '-P 2ybc'
_symmetry_space_group_name_H-M 'P 1 21/c 1'
_atom_sites_solution_hydrogens geom
_atom_sites_solution_primary 'molecular replacement (PATSEE)'
_atom_sites_solution_secondary difmap
_audit_creation_method SHELXL
_cell_angle_alpha 90.00
_cell_angle_beta 98.77(11)
_cell_angle_gamma 90.00
_cell_formula_units_Z 8
_cell_length_a 24.802(31)
_cell_length_b 27.150(24)
_cell_length_c 33.258(42)
_cell_measurement_temperature 298(2)
_cell_volume 22133(4)
_computing_cell_refinement SCALEPACK
_computing_data_collection 'Rigaku R-AXIS IIC, Version 2.1'
_computing_data_reduction DENZO
_computing_molecular_graphics 'Siemens SHELXTL'
_computing_publication_material 'SHELXL-93, Siemens SHELXTL'
_computing_structure_refinement 'SHELXL-93 (Sheldrick, 1993)'
_computing_structure_solution 'PATSEE (Egert and Sheldrick, 1985)'
_diffrn_ambient_temperature 298(2)
_diffrn_measurement_device 'Rigaku RAXIS IIC'
_diffrn_measurement_method 'oscillations; 190~o~ data in 2~o~ increments'
_diffrn_radiation_monochromator 'double-focusing mirrors'
_diffrn_radiation_source 'rotating anode'
_diffrn_radiation_type CuK\a
_diffrn_radiation_wavelength 1.54178
_diffrn_reflns_av_R_equivalents 0.0920
_diffrn_reflns_av_sigmaI/netI 0.0542
_diffrn_reflns_limit_h_max 23
_diffrn_reflns_limit_h_min 0
_diffrn_reflns_limit_k_max 25
_diffrn_reflns_limit_k_min 0
_diffrn_reflns_limit_l_max 30
_diffrn_reflns_limit_l_min -31
_diffrn_reflns_number 103618
_diffrn_reflns_theta_max 46.70
_diffrn_reflns_theta_min 3.14
_diffrn_standards_number 0
_exptl_absorpt_coefficient_mu 0.372
_exptl_crystal_colour Colorless
_exptl_crystal_density_diffrn 1.048
_exptl_crystal_density_meas ?
_exptl_crystal_description Prism
_exptl_crystal_F_000 6096
_exptl_crystal_size_max 0.50
_exptl_crystal_size_mid 0.38
_exptl_crystal_size_min 0.25
_refine_diff_density_max 0.279
_refine_diff_density_min -0.300
_refine_diff_density_rms 0.079
_refine_ls_extinction_coef 0.0059(4)
_refine_ls_extinction_expression Fc^*^=kFc[1+0.001xFc^2^\l^3^/sin(2\q)]^-1/4^
_refine_ls_extinction_method SHELXL
_refine_ls_goodness_of_fit_all 1.003
_refine_ls_goodness_of_fit_obs 1.096
_refine_ls_hydrogen_treatment 'xyz riding, U(H) = 1.2U(C)'
_refine_ls_matrix_type full
_refine_ls_number_parameters 2054
_refine_ls_number_reflns 18850
_refine_ls_number_restraints 0
_refine_ls_restrained_S_all 1.003
_refine_ls_restrained_S_obs 1.096
_refine_ls_R_factor_all 0.1269
_refine_ls_R_factor_obs 0.1157
_refine_ls_shift/esd_max -0.001
_refine_ls_shift/esd_mean 0.000
_refine_ls_structure_factor_coef Fsqd
_refine_ls_weighting_details 'w=1/[\s^2^(Fo^2^)+(0.2827P)^2^+0.0000P] where P=(Fo^2^+2Fc^2^)/3'
_refine_ls_weighting_scheme calc
_refine_ls_wR_factor_all 0.3191
_refine_ls_wR_factor_obs 0.2978
_reflns_number_observed 14059
_reflns_number_total 18850
_reflns_observed_criterion >2sigma(I)
_cod_data_source_file ja971261k_5.cif
_cod_data_source_block 96039
_cod_depositor_comments
;
The following automatic conversions were performed:

'_exptl_crystal_density_meas' value 'none' was changed to '?' - the
value is perceived as not measured.

Automatic conversion script
Id: cif_fix_values 3008 2015-01-20 13:52:24Z robertas 

The following automatic conversions were performed:

'_refine_ls_weighting_scheme' value 'calc
w=1/[\s^2^(Fo^2^)+(0.2827P)^2^+0.0000P] where P=(Fo^2^+2Fc^2^)/3' was
changed to 'calc'. New tag '_refine_ls_weighting_details' was
created. The value of the new tag was set to
'w=1/[\s^2^(Fo^2^)+(0.2827P)^2^+0.0000P] where P=(Fo^2^+2Fc^2^)/3'.

Automatic conversion script
Id: cif_fix_values 3143 2015-03-26 13:38:13Z robertas 
;
_cod_original_cell_volume 22133.1(439)
_cod_database_code 4117003

loop_
_symmetry_equiv_pos_as_xyz
'x, y, z'
'-x, y+1/2, -z+1/2'
'-x, -y, -z'
'x, -y-1/2, z-1/2'

loop_
_atom_site_aniso_label
_atom_site_aniso_U_11
_atom_site_aniso_U_22
_atom_site_aniso_U_33
_atom_site_aniso_U_23
_atom_site_aniso_U_13
_atom_site_aniso_U_12
C1 0.087(2) 0.110(3) 0.115(3) 0.004(2) 0.032(2) 0.001(2)
C2 0.099(2) 0.104(2) 0.114(3) 0.008(2) 0.036(2) 0.004(2)
C3 0.088(2) 0.113(3) 0.114(3) 0.002(3) 0.032(2) -0.001(2)
C4 0.087(2) 0.114(3) 0.109(3) 0.003(2) 0.031(2) -0.003(2)
C5 0.084(2) 0.116(3) 0.113(3) 0.012(3) 0.031(2) 0.000(2)
C6 0.097(3) 0.123(3) 0.115(3) 0.008(3) 0.033(2) -0.006(2)
C7 0.110(3) 0.113(3) 0.119(3) 0.002(2) 0.042(3) -0.006(2)
C8 0.114(3) 0.124(3) 0.114(3) 0.003(2) 0.035(3) 0.003(3)
C9 0.145(4) 0.124(3) 0.116(3) -0.003(3) 0.024(3) -0.001(3)
C10 0.156(4) 0.119(3) 0.127(3) -0.005(3) 0.030(3) 0.008(3)
C11 0.141(4) 0.123(3) 0.128(3) -0.002(3) 0.030(3) 0.015(3)
C12 0.123(4) 0.123(3) 0.118(3) 0.003(2) 0.040(3) 0.007(3)
C13 0.103(3) 0.130(3) 0.120(3) -0.006(3) 0.029(3) 0.006(2)
C14 0.120(4) 0.146(3) 0.159(4) -0.006(3) 0.033(3) 0.007(3)
C15 0.110(4) 0.198(5) 0.213(7) -0.036(5) 0.035(4) 0.017(4)
C16 0.154(5) 0.183(5) 0.195(7) 0.000(5) 0.015(5) 0.047(4)
C17 0.204(7) 0.179(5) 0.163(5) 0.027(4) 0.017(5) 0.035(5)
C18 0.162(5) 0.163(4) 0.147(4) 0.019(3) 0.041(3) 0.039(4)
C19 0.155(5) 0.145(3) 0.124(5) -0.018(3) 0.019(4) 0.016(3)
C20 0.170(6) 0.174(4) 0.159(5) -0.016(3) 0.020(5) -0.006(4)
C21 0.161(6) 0.276(8) 0.222(9) -0.067(7) -0.025(7) 0.017(5)
C22 0.203(10) 0.385(14) 0.191(10) -0.080(9) -0.024(8) 0.097(9)
C23 0.276(11) 0.318(10) 0.129(6) -0.038(5) -0.007(8) 0.088(9)
C24 0.199(6) 0.272(7) 0.111(5) -0.007(4) 0.025(5) 0.055(5)
C25 0.204(6) 0.135(4) 0.129(4) -0.018(3) 0.028(4) 0.013(4)
C26 0.262(8) 0.138(4) 0.172(5) -0.025(4) 0.014(5) -0.034(5)
C27 0.325(14) 0.185(8) 0.230(9) -0.011(7) 0.012(9) -0.051(8)
C28 0.315(16) 0.180(8) 0.280(14) -0.034(9) -0.015(12) -0.006(8)
C29 0.335(14) 0.216(8) 0.204(8) -0.084(7) 0.022(9) 0.061(9)
C30 0.232(7) 0.206(6) 0.169(5) -0.042(5) 0.042(5) 0.024(5)
C31 0.157(5) 0.132(4) 0.151(4) -0.022(3) 0.037(3) 0.017(3)
C32 0.165(5) 0.123(4) 0.188(5) 0.007(3) 0.031(4) 0.010(4)
C33 0.198(7) 0.144(6) 0.248(8) 0.004(4) 0.018(6) 0.010(6)
C34 0.225(10) 0.145(6) 0.284(10) -0.016(6) -0.012(8) 0.046(6)
C35 0.196(7) 0.229(9) 0.268(9) -0.051(7) 0.040(6) 0.063(7)
C36 0.143(5) 0.177(5) 0.207(6) -0.014(4) 0.057(4) 0.032(4)
C37 0.119(4) 0.120(3) 0.155(4) -0.016(3) 0.036(3) 0.007(3)
C38 0.160(5) 0.145(4) 0.146(4) 0.006(3) 0.024(4) 0.020(3)
C39 0.156(6) 0.179(5) 0.203(6) 0.008(4) -0.015(5) 0.038(5)
C40 0.128(5) 0.184(6) 0.244(8) -0.035(6) -0.006(5) 0.037(5)
C41 0.117(5) 0.164(5) 0.251(7) -0.002(5) 0.030(5) 0.021(3)
C42 0.124(4) 0.148(4) 0.190(5) -0.004(3) 0.046(4) 0.016(3)
C43 0.101(3) 0.101(2) 0.112(3) 0.002(2) 0.025(2) 0.002(2)
C44 0.090(3) 0.109(2) 0.120(3) -0.002(2) 0.037(2) -0.007(2)
C45 0.093(3) 0.124(3) 0.117(3) 0.011(2) 0.034(3) -0.012(2)
C46 0.091(3) 0.130(3) 0.131(4) 0.015(2) 0.028(3) -0.013(2)
C47 0.087(3) 0.127(3) 0.135(4) 0.005(2) 0.017(3) -0.005(2)
C48 0.089(3) 0.115(2) 0.124(4) 0.004(2) 0.026(3) 0.001(2)
C49 0.095(3) 0.119(3) 0.114(3) 0.008(2) 0.031(2) -0.020(2)
C50 0.093(3) 0.144(3) 0.133(3) 0.006(3) 0.029(2) -0.011(3)
C51 0.093(3) 0.184(5) 0.145(4) 0.017(3) 0.021(3) -0.019(3)
C52 0.109(3) 0.183(5) 0.136(4) -0.002(3) 0.029(3) -0.042(4)
C53 0.123(4) 0.160(4) 0.139(4) -0.015(3) 0.039(3) -0.043(4)
C54 0.118(4) 0.147(4) 0.136(3) 0.006(3) 0.037(3) -0.019(3)
C55 0.121(4) 0.138(3) 0.108(3) 0.002(2) 0.020(2) -0.031(3)
C56 0.112(4) 0.189(4) 0.129(3) 0.016(3) 0.034(3) -0.022(4)
C57 0.140(5) 0.216(6) 0.166(5) 0.002(4) 0.040(4) -0.048(4)
C58 0.131(5) 0.254(8) 0.150(5) -0.009(5) 0.031(4) -0.074(6)
C59 0.167(6) 0.191(5) 0.143(4) 0.033(3) 0.021(4) -0.067(5)
C60 0.145(4) 0.149(4) 0.143(4) 0.022(3) 0.027(3) -0.041(3)
C61 0.109(3) 0.161(4) 0.113(4) 0.019(3) 0.009(3) -0.033(3)
C62 0.130(4) 0.223(5) 0.114(5) -0.008(4) 0.032(3) -0.039(4)
C63 0.176(7) 0.320(11) 0.135(7) -0.032(6) 0.045(5) -0.091(7)
C64 0.195(10) 0.365(15) 0.160(8) 0.069(9) -0.021(7) -0.152(11)
C65 0.177(7) 0.265(9) 0.183(8) 0.108(7) -0.021(6) -0.074(6)
C66 0.129(4) 0.203(5) 0.169(5) 0.064(4) 0.009(3) -0.034(4)
C67 0.120(4) 0.156(4) 0.116(3) 0.018(3) 0.033(3) -0.031(3)
C68 0.121(4) 0.195(5) 0.140(4) 0.001(4) 0.020(3) -0.044(3)
C69 0.167(6) 0.228(6) 0.144(5) 0.017(4) 0.023(5) -0.062(6)
C70 0.151(7) 0.277(9) 0.145(6) 0.054(6) -0.011(5) -0.088(7)
C71 0.096(4) 0.276(8) 0.194(7) 0.086(6) -0.005(5) -0.030(4)
C72 0.098(4) 0.183(4) 0.177(5) 0.035(3) 0.027(4) 0.003(3)
C73 0.084(3) 0.127(3) 0.127(3) 0.014(2) 0.028(2) -0.006(2)
C74 0.096(3) 0.128(3) 0.149(3) 0.019(2) 0.033(2) -0.012(2)
C75 0.110(3) 0.144(3) 0.166(4) 0.016(3) 0.040(3) -0.013(3)
C76 0.100(3) 0.186(5) 0.189(5) 0.042(4) 0.032(3) -0.026(4)
C77 0.101(3) 0.173(5) 0.179(4) -0.001(3) 0.057(3) -0.010(3)
C78 0.104(3) 0.142(3) 0.141(3) -0.002(3) 0.037(3) -0.010(3)
C79 0.094(2) 0.109(3) 0.118(3) 0.013(2) 0.036(2) -0.007(2)
C80 0.081(2) 0.119(3) 0.116(3) 0.001(2) 0.034(2) -0.005(2)
C81 0.094(2) 0.101(3) 0.125(3) 0.013(2) 0.027(2) -0.003(2)
C82 0.089(2) 0.109(3) 0.112(3) 0.014(2) 0.028(2) -0.012(2)
C83 0.082(2) 0.119(3) 0.117(3) 0.006(2) 0.029(2) 0.001(2)
C84 0.095(3) 0.114(3) 0.126(3) 0.013(2) 0.033(2) -0.008(2)
C85 0.092(3) 0.107(2) 0.136(4) 0.007(2) 0.036(3) -0.010(2)
C86 0.104(3) 0.132(3) 0.161(4) 0.012(3) 0.055(3) -0.004(3)
C87 0.122(4) 0.146(4) 0.213(6) 0.003(4) 0.047(4) -0.017(3)
C88 0.132(5) 0.142(4) 0.209(7) 0.023(4) 0.088(5) 0.002(3)
C89 0.174(6) 0.145(4) 0.173(5) 0.009(3) 0.077(5) -0.003(4)
C90 0.125(4) 0.140(3) 0.142(4) 0.004(3) 0.060(3) -0.013(2)
C91 0.111(3) 0.110(3) 0.138(3) 0.013(3) 0.057(3) -0.004(2)
C92 0.107(3) 0.129(3) 0.156(4) 0.003(2) 0.049(3) 0.013(3)
C93 0.115(3) 0.151(4) 0.216(6) 0.022(4) 0.065(4) 0.020(3)
C94 0.157(6) 0.129(4) 0.226(6) -0.013(4) 0.098(5) -0.006(4)
C95 0.171(6) 0.140(4) 0.178(5) -0.017(3) 0.081(4) -0.023(4)
C96 0.140(3) 0.121(3) 0.143(4) -0.004(3) 0.062(3) -0.005(3)
C97 0.103(3) 0.122(3) 0.109(3) 0.011(2) 0.042(2) -0.005(3)
C98 0.132(3) 0.124(3) 0.136(3) 0.015(3) 0.051(3) 0.010(3)
C99 0.193(6) 0.136(4) 0.153(4) 0.031(3) 0.079(4) 0.037(4)
C100 0.263(9) 0.117(4) 0.168(5) 0.012(4) 0.122(6) -0.005(6)
C101 0.176(5) 0.132(4) 0.183(5) 0.007(4) 0.063(4) -0.024(4)
C102 0.144(4) 0.123(3) 0.133(3) 0.016(2) 0.056(3) -0.011(3)
C103 0.102(3) 0.125(3) 0.111(3) 0.017(2) 0.047(2) 0.007(2)
C104 0.118(3) 0.171(4) 0.122(4) 0.016(3) 0.051(3) 0.015(3)
C105 0.149(5) 0.207(5) 0.142(4) 0.046(3) 0.065(4) 0.014(4)
C106 0.123(5) 0.216(5) 0.176(6) 0.061(4) 0.069(4) 0.009(4)
C107 0.110(3) 0.194(4) 0.187(6) 0.042(4) 0.053(4) 0.000(3)
C108 0.085(3) 0.162(3) 0.160(4) 0.029(3) 0.048(3) 0.000(2)
C109 0.106(3) 0.115(3) 0.159(4) 0.018(3) 0.056(3) 0.000(2)
C110 0.158(4) 0.147(3) 0.151(4) -0.007(3) 0.065(3) 0.018(3)
C111 0.213(7) 0.163(5) 0.205(7) -0.005(4) 0.116(6) 0.024(5)
C112 0.171(6) 0.180(5) 0.240(9) 0.048(6) 0.105(6) 0.055(5)
C113 0.146(5) 0.160(4) 0.223(7) 0.042(4) 0.074(5) 0.035(4)
C114 0.106(3) 0.137(3) 0.177(4) 0.018(3) 0.049(3) 0.018(3)
C1' 0.098(3) 0.135(3) 0.121(4) -0.003(3) 0.034(3) 0.014(2)
C2' 0.097(3) 0.152(4) 0.124(3) -0.003(3) 0.024(2) 0.009(3)
C3' 0.093(3) 0.133(3) 0.137(4) -0.004(3) 0.020(2) 0.016(2)
C4' 0.092(3) 0.122(3) 0.132(4) 0.006(3) 0.025(2) 0.015(2)
C5' 0.087(2) 0.130(3) 0.117(3) 0.001(3) 0.031(2) 0.002(2)
C6' 0.096(3) 0.122(3) 0.127(4) -0.002(2) 0.038(2) 0.009(2)
C7' 0.109(3) 0.135(3) 0.123(3) 0.010(3) 0.026(3) 0.018(3)
C8' 0.102(3) 0.126(3) 0.130(3) 0.009(2) 0.028(2) 0.015(2)
C9' 0.102(3) 0.140(3) 0.143(4) 0.000(3) 0.022(3) 0.011(3)
C10' 0.107(3) 0.131(3) 0.151(4) 0.018(3) 0.024(3) 0.021(3)
C11' 0.104(3) 0.161(4) 0.143(4) 0.010(3) 0.035(3) 0.014(3)
C12' 0.104(3) 0.144(3) 0.130(4) 0.014(3) 0.017(3) 0.023(3)
C13' 0.107(3) 0.167(4) 0.141(5) 0.015(3) 0.035(3) 0.040(3)
C14' 0.127(4) 0.163(4) 0.199(5) 0.033(4) 0.069(4) 0.014(4)
C15' 0.151(5) 0.172(5) 0.324(12) 0.071(7) 0.107(7) 0.036(4)
C16' 0.243(12) 0.288(13) 0.207(10) 0.077(10) 0.124(10) 0.141(11)
C17' 0.192(8) 0.295(11) 0.180(8) 0.022(7) 0.066(7) 0.033(7)
C18' 0.144(4) 0.230(6) 0.123(4) 0.022(4) 0.037(4) 0.063(4)
C19' 0.112(4) 0.144(4) 0.133(3) 0.003(3) 0.029(3) 0.032(3)
C20' 0.099(3) 0.175(4) 0.152(4) 0.017(3) 0.029(3) 0.033(3)
C21' 0.152(5) 0.201(6) 0.186(6) 0.041(5) 0.048(5) 0.064(5)
C22' 0.194(8) 0.236(9) 0.224(8) 0.025(7) 0.084(6) 0.094(8)
C23' 0.225(9) 0.206(6) 0.198(6) -0.028(5) 0.043(6) 0.067(7)
C24' 0.147(4) 0.172(5) 0.191(5) -0.030(4) 0.035(4) 0.017(4)
C25' 0.112(4) 0.171(5) 0.154(4) 0.014(3) 0.039(3) 0.016(4)
C26' 0.137(5) 0.188(5) 0.190(5) 0.035(4) 0.052(4) 0.031(4)
C27' 0.161(6) 0.219(7) 0.230(7) 0.069(5) 0.059(5) 0.079(6)
C28' 0.167(7) 0.184(6) 0.307(10) 0.065(6) 0.085(7) 0.005(6)
C29' 0.187(8) 0.177(7) 0.333(11) 0.011(6) 0.095(7) -0.018(6)
C30' 0.147(5) 0.130(4) 0.282(8) 0.020(4) 0.065(4) 0.004(4)
C31' 0.172(6) 0.182(4) 0.153(6) 0.033(4) 0.057(5) 0.038(4)
C32' 0.244(8) 0.260(8) 0.137(6) 0.022(5) 0.048(6) 0.029(6)
C33' 0.327(18) 0.451(21) 0.205(12) 0.096(11) 0.076(12) 0.140(17)
C34' 0.366(22) 0.358(15) 0.224(13) 0.082(11) 0.138(16) 0.086(16)
C35' 0.253(12) 0.341(13) 0.289(13) 0.107(12) 0.141(12) 0.015(10)
C36' 0.168(6) 0.233(6) 0.251(8) 0.083(6) 0.110(6) 0.023(5)
C37' 0.130(5) 0.159(4) 0.146(4) 0.018(3) 0.062(3) 0.039(3)
C38' 0.175(5) 0.202(5) 0.156(5) -0.022(4) 0.055(4) 0.025(4)
C39' 0.221(9) 0.231(7) 0.190(6) -0.017(5) 0.075(7) 0.070(6)
C40' 0.204(9) 0.223(7) 0.205(8) 0.052(6) 0.098(7) 0.084(6)
C41' 0.145(5) 0.222(6) 0.212(7) 0.037(6) 0.074(6) 0.031(5)
C42' 0.110(4) 0.180(4) 0.180(5) 0.018(3) 0.058(4) 0.037(3)
C43' 0.102(3) 0.136(3) 0.136(3) -0.015(3) 0.009(2) 0.021(3)
C44' 0.114(4) 0.155(4) 0.165(4) -0.029(3) 0.010(3) 0.019(3)
C45' 0.108(4) 0.158(4) 0.184(5) -0.031(3) -0.003(3) 0.020(3)
C46' 0.135(4) 0.157(4) 0.153(4) -0.025(3) 0.020(3) 0.017(3)
C47' 0.113(4) 0.143(4) 0.155(4) -0.022(3) 0.022(3) 0.015(3)
C48' 0.104(3) 0.134(3) 0.143(3) -0.015(3) 0.020(2) 0.019(3)
C49' 0.101(4) 0.169(4) 0.191(6) -0.039(4) 0.003(4) 0.010(3)
C50' 0.126(5) 0.186(5) 0.238(8) -0.033(5) 0.026(5) 0.009(4)
C51' 0.134(6) 0.256(8) 0.261(10) -0.062(7) 0.049(6) -0.001(5)
C52' 0.135(7) 0.276(10) 0.366(18) -0.087(12) -0.013(10) 0.055(6)
C53' 0.151(8) 0.245(8) 0.288(12) -0.029(8) -0.032(7) 0.052(6)
C54' 0.137(5) 0.237(6) 0.220(7) -0.036(5) -0.018(5) 0.051(5)
C55' 0.123(5) 0.162(4) 0.254(8) -0.046(5) 0.005(5) 0.007(4)
C56' 0.111(5) 0.230(7) 0.368(12) -0.123(7) 0.013(7) -0.033(5)
C57' 0.194(12) 0.308(13) 0.475(24) -0.184(16) -0.005(12) 0.002(9)
C58' 0.165(10) 0.301(14) 0.634(44) -0.166(20) -0.095(19) -0.018(9)
C59' 0.285(15) 0.241(9) 0.359(18) -0.070(10) -0.155(16) 0.019(11)
C60' 0.233(9) 0.229(7) 0.239(9) -0.070(6) -0.085(7) 0.040(6)
C61' 0.134(4) 0.155(4) 0.142(4) -0.034(3) 0.018(3) 0.013(3)
C62' 0.126(4) 0.156(4) 0.190(5) -0.021(4) 0.018(3) -0.004(3)
C63' 0.159(5) 0.148(5) 0.206(6) -0.027(4) 0.011(5) -0.001(3)
C64' 0.224(7) 0.168(6) 0.188(6) -0.045(5) 0.033(6) 0.017(6)
C65' 0.236(8) 0.191(6) 0.191(6) -0.042(6) 0.059(5) -0.002(6)
C66' 0.226(7) 0.159(5) 0.165(5) -0.037(4) 0.031(5) -0.006(4)
C67' 0.121(4) 0.170(5) 0.187(5) -0.055(4) 0.026(4) 0.019(4)
C68' 0.157(5) 0.141(4) 0.277(8) -0.026(5) -0.050(5) 0.018(4)
C69' 0.223(11) 0.121(5) 0.442(19) -0.045(7) -0.114(11) 0.022(7)
C70' 0.212(15) 0.249(18) 0.564(43) -0.211(23) 0.036(19) -0.004(12)
C71' 0.212(13) 0.369(23) 0.393(23) -0.200(19) 0.077(13) 0.018(15)
C72' 0.150(6) 0.264(8) 0.286(10) -0.122(8) 0.038(6) 0.046(6)
C73' 0.099(3) 0.146(3) 0.133(4) -0.010(3) 0.035(3) 0.019(3)
C74' 0.111(4) 0.134(3) 0.136(3) -0.003(2) 0.027(3) 0.008(3)
C75' 0.106(4) 0.133(3) 0.148(4) 0.005(3) 0.026(3) 0.015(3)
C76' 0.107(3) 0.139(3) 0.188(5) -0.003(3) 0.030(4) 0.024(3)
C77' 0.128(4) 0.165(4) 0.186(5) 0.031(4) 0.065(4) 0.008(4)
C78' 0.123(4) 0.173(4) 0.141(4) 0.016(3) 0.031(3) 0.027(3)
C79' 0.086(2) 0.119(3) 0.120(3) 0.000(2) 0.035(2) 0.004(2)
C80' 0.083(3) 0.122(3) 0.126(4) 0.003(2) 0.029(2) 0.004(2)
C81' 0.091(3) 0.121(3) 0.125(4) 0.008(2) 0.042(3) 0.001(2)
C82' 0.089(3) 0.138(3) 0.117(4) -0.007(3) 0.032(2) 0.009(2)
C83' 0.091(3) 0.129(3) 0.116(3) 0.000(2) 0.038(2) 0.003(2)
C84' 0.084(3) 0.128(3) 0.129(4) 0.013(2) 0.042(3) 0.007(2)
C85' 0.086(3) 0.156(4) 0.138(3) 0.006(3) 0.022(2) -0.005(3)
C86' 0.091(3) 0.167(4) 0.182(4) 0.029(3) 0.032(3) -0.015(3)
C87' 0.116(4) 0.230(7) 0.231(7) 0.061(5) 0.020(4) -0.024(5)
C88' 0.161(7) 0.221(8) 0.266(8) 0.065(6) 0.010(5) -0.078(6)
C89' 0.162(6) 0.164(4) 0.231(6) 0.038(4) -0.009(5) -0.052(5)
C90' 0.137(4) 0.134(4) 0.170(4) 0.015(3) 0.010(3) -0.011(3)
C91' 0.106(3) 0.142(3) 0.143(4) 0.004(3) 0.034(3) -0.005(3)
C92' 0.156(5) 0.213(5) 0.202(6) 0.062(4) 0.090(4) 0.042(4)
C93' 0.167(6) 0.280(9) 0.262(9) 0.072(8) 0.109(6) 0.019(6)
C94' 0.169(6) 0.199(6) 0.196(6) 0.066(5) 0.041(5) -0.007(5)
C95' 0.122(4) 0.170(4) 0.191(5) 0.021(4) 0.021(4) -0.004(3)
C96' 0.121(3) 0.146(3) 0.138(4) 0.031(3) 0.036(3) -0.003(3)
C97' 0.110(3) 0.137(3) 0.122(4) -0.001(2) 0.034(3) -0.006(2)
C98' 0.179(5) 0.225(5) 0.141(5) -0.015(4) 0.051(4) 0.056(4)
C99' 0.249(10) 0.287(9) 0.177(8) -0.084(6) 0.056(7) 0.046(8)
C200 0.206(8) 0.277(8) 0.128(5) -0.029(5) 0.029(6) -0.029(6)
C201 0.142(4) 0.242(6) 0.134(5) -0.018(4) 0.026(4) -0.018(4)
C202 0.117(4) 0.193(4) 0.111(4) -0.016(3) 0.027(3) -0.008(3)
C203 0.093(3) 0.142(3) 0.120(3) 0.008(2) 0.021(2) -0.011(2)
C204 0.142(4) 0.147(4) 0.165(4) -0.031(3) 0.041(3) -0.012(3)
C205 0.191(7) 0.160(4) 0.178(5) -0.027(3) 0.051(5) -0.034(5)
C206 0.145(5) 0.179(5) 0.178(5) -0.015(4) 0.036(4) -0.047(4)
C207 0.120(4) 0.196(5) 0.163(4) 0.014(4) 0.034(3) -0.033(4)
C208 0.102(3) 0.153(3) 0.140(3) 0.014(3) 0.031(3) -0.021(3)
C209 0.089(2) 0.128(3) 0.128(3) 0.003(2) 0.019(2) 0.005(2)
C210 0.125(3) 0.131(4) 0.154(4) 0.017(3) 0.051(3) 0.006(3)
C211 0.148(4) 0.135(3) 0.180(5) 0.011(4) 0.055(4) -0.010(3)
C212 0.148(4) 0.167(5) 0.173(5) 0.030(4) 0.048(4) -0.032(4)
C213 0.107(3) 0.185(5) 0.158(4) 0.005(3) 0.054(3) -0.009(3)
C214 0.097(3) 0.146(3) 0.144(4) 0.002(3) 0.037(3) 0.002(2)

loop_
_atom_site_label
_atom_site_type_symbol
_atom_site_fract_x
_atom_site_fract_y
_atom_site_fract_z
_atom_site_U_iso_or_equiv
_atom_site_thermal_displace_type
_atom_site_occupancy
_atom_site_calc_flag
_atom_site_refinement_flags
C1 C 0.39674(14) 0.40311(14) 0.28224(14) 0.1024(10) Uani 1 d .
C2 C 0.38986(14) 0.41040(14) 0.24092(14) 0.1038(10) Uani 1 d .
H2 H 0.39210(14) 0.44228(14) 0.23108(14) 0.125 Uiso 1 calc R
C3 C 0.37972(14) 0.3720(2) 0.21332(13) 0.1036(10) Uani 1 d .
C4 C 0.37564(13) 0.32540(14) 0.22840(13) 0.1014(10) Uani 1 d .
H4 H 0.36790(13) 0.29948(14) 0.21015(13) 0.122 Uiso 1 calc R
C5 C 0.38238(14) 0.31557(14) 0.26857(14) 0.1028(10) Uani 1 d .
C6 C 0.39195(15) 0.3545(2) 0.29596(13) 0.1099(11) Uani 1 d .
H6 H 0.39522(15) 0.3483(2) 0.32373(13) 0.132 Uiso 1 calc R
C7 C 0.4079(2) 0.44502(15) 0.31073(13) 0.1113(11) Uani 1 d .
C8 C 0.4547(2) 0.4459(2) 0.34003(13) 0.1158(11) Uani 1 d .
C9 C 0.4660(2) 0.4865(2) 0.36623(14) 0.1277(13) Uani 1 d .
C10 C 0.4305(2) 0.5268(2) 0.3618(2) 0.1332(14) Uani 1 d .
C11 C 0.3842(2) 0.5263(2) 0.3340(2) 0.1299(13) Uani 1 d .
C12 C 0.3719(2) 0.4851(2) 0.30823(13) 0.1194(12) Uani 1 d .
C13 C 0.4956(2) 0.4055(2) 0.34417(14) 0.1165(12) Uani 1 d .
C14 C 0.5301(2) 0.4000(2) 0.3152(2) 0.1402(14) Uani 1 d .
H14 H 0.5250(2) 0.4194(2) 0.2919(2) 0.168 Uiso 1 calc R
C15 C 0.5717(2) 0.3662(3) 0.3209(3) 0.173(2) Uani 1 d .
H15 H 0.5945(2) 0.3633(3) 0.3012(3) 0.207 Uiso 1 calc R
C16 C 0.5806(3) 0.3374(3) 0.3539(3) 0.179(2) Uani 1 d .
H16 H 0.6094(3) 0.3152(3) 0.3577(3) 0.214 Uiso 1 calc R
C17 C 0.5455(4) 0.3418(2) 0.3820(2) 0.183(2) Uani 1 d .
H17 H 0.5508(4) 0.3217(2) 0.4048(2) 0.220 Uiso 1 calc R
C18 C 0.5023(2) 0.3754(2) 0.3776(2) 0.156(2) Uani 1 d .
H18 H 0.4788(2) 0.3773(2) 0.3968(2) 0.187 Uiso 1 calc R
C19 C 0.5145(3) 0.4861(2) 0.3982(2) 0.141(2) Uani 1 d .
C20 C 0.5685(3) 0.4924(2) 0.3881(2) 0.168(2) Uani 1 d .
H20 H 0.5724(3) 0.4970(2) 0.3610(2) 0.202 Uiso 1 calc R
C21 C 0.6150(3) 0.4919(3) 0.4170(4) 0.225(3) Uani 1 d .
H21 H 0.6493(3) 0.4971(3) 0.4097(4) 0.270 Uiso 1 calc R
C22 C 0.6089(5) 0.4837(5) 0.4564(4) 0.266(6) Uani 1 d .
H22 H 0.6397(5) 0.4820(5) 0.4762(4) 0.319 Uiso 1 calc R
C23 C 0.5585(6) 0.4778(4) 0.4673(2) 0.245(4) Uani 1 d .
H23 H 0.5555(6) 0.4730(4) 0.4945(2) 0.294 Uiso 1 calc R
C24 C 0.5100(3) 0.4790(3) 0.4376(2) 0.194(3) Uani 1 d .
H24 H 0.4758(3) 0.4749(3) 0.4455(2) 0.233 Uiso 1 calc R
C25 C 0.4443(3) 0.5714(2) 0.3895(2) 0.156(2) Uani 1 d .
C26 C 0.4878(4) 0.6017(3) 0.3831(2) 0.192(3) Uani 1 d .
H26 H 0.5066(4) 0.5948(3) 0.3617(2) 0.231 Uiso 1 calc R
C27 C 0.5030(6) 0.6403(4) 0.4071(4) 0.250(4) Uani 1 d .
H27 H 0.5338(6) 0.6587(4) 0.4041(4) 0.300 Uiso 1 calc R
C28 C 0.4698(7) 0.6523(4) 0.4377(5) 0.265(6) Uani 1 d .
H28 H 0.4778(7) 0.6807(4) 0.4532(5) 0.318 Uiso 1 calc R
C29 C 0.4284(6) 0.6245(5) 0.4446(3) 0.253(5) Uani 1 d .
H29 H 0.4091(6) 0.6320(5) 0.4656(3) 0.304 Uiso 1 calc R
C30 C 0.4136(3) 0.5818(3) 0.4185(2) 0.201(3) Uani 1 d .
H30 H 0.3838(3) 0.5623(3) 0.4219(2) 0.241 Uiso 1 calc R
C31 C 0.3464(3) 0.5705(2) 0.3311(2) 0.145(2) Uani 1 d .
C32 C 0.3638(3) 0.6148(2) 0.3161(2) 0.158(2) Uani 1 d .
H32 H 0.3976(3) 0.6168(2) 0.3073(2) 0.190 Uiso 1 calc R
C33 C 0.3306(5) 0.6553(3) 0.3143(3) 0.198(3) Uani 1 d .
H33 H 0.3420(5) 0.6846(3) 0.3037(3) 0.238 Uiso 1 calc R
C34 C 0.2819(6) 0.6540(3) 0.3276(3) 0.223(4) Uani 1 d .
H34 H 0.2605(6) 0.6822(3) 0.3271(3) 0.268 Uiso 1 calc R
C35 C 0.2644(4) 0.6106(5) 0.3419(3) 0.231(3) Uani 1 d .
H35 H 0.2306(4) 0.6090(5) 0.3505(3) 0.277 Uiso 1 calc R
C36 C 0.2978(3) 0.5676(2) 0.3435(2) 0.172(2) Uani 1 d .
H36 H 0.2859(3) 0.5380(2) 0.3531(2) 0.207 Uiso 1 calc R
C37 C 0.3188(2) 0.4857(2) 0.2805(2) 0.1299(14) Uani 1 d .
C38 C 0.3095(3) 0.5185(2) 0.2478(2) 0.150(2) Uani 1 d .
H38 H 0.3377(3) 0.5382(2) 0.2414(2) 0.180 Uiso 1 calc R
C39 C 0.2579(4) 0.5215(3) 0.2250(2) 0.184(2) Uani 1 d .
H39 H 0.2511(4) 0.5433(3) 0.2033(2) 0.221 Uiso 1 calc R
C40 C 0.2167(3) 0.4920(4) 0.2348(3) 0.189(3) Uani 1 d .
H40 H 0.1820(3) 0.4943(4) 0.2196(3) 0.227 Uiso 1 calc R
C41 C 0.2255(3) 0.4594(3) 0.2664(3) 0.177(2) Uani 1 d .
H41 H 0.1973(3) 0.4396(3) 0.2725(3) 0.213 Uiso 1 calc R
C42 C 0.2757(3) 0.4562(2) 0.2886(2) 0.152(2) Uani 1 d .
H42 H 0.2817(3) 0.4337(2) 0.3099(2) 0.182 Uiso 1 calc R
C43 C 0.3736(2) 0.38200(12) 0.16847(12) 0.1037(11) Uani 1 d .
C44 C 0.4177(2) 0.40249(13) 0.15166(13) 0.1042(11) Uani 1 d .
C45 C 0.4109(2) 0.41246(14) 0.10999(14) 0.1093(11) Uani 1 d .
C46 C 0.3640(2) 0.40013(14) 0.08391(14) 0.1161(12) Uani 1 d .
C47 C 0.3205(2) 0.37841(14) 0.1011(2) 0.1163(12) Uani 1 d .
C48 C 0.3249(2) 0.36983(13) 0.14276(15) 0.1083(11) Uani 1 d .
C49 C 0.4705(2) 0.4135(2) 0.17723(12) 0.1079(11) Uani 1 d .
C50 C 0.5047(2) 0.3759(2) 0.19332(13) 0.1221(12) Uani 1 d .
H50 H 0.4926(2) 0.3434(2) 0.19117(13) 0.147 Uiso 1 calc R
C51 C 0.5568(2) 0.3862(2) 0.21256(15) 0.1403(15) Uani 1 d .
H51 H 0.5794(2) 0.3603(2) 0.22263(15) 0.168 Uiso 1 calc R
C52 C 0.5758(2) 0.4325(3) 0.21721(15) 0.142(2) Uani 1 d .
H52 H 0.6114(2) 0.4386(3) 0.22956(15) 0.170 Uiso 1 calc R
C53 C 0.5412(2) 0.4711(2) 0.2032(2) 0.1389(15) Uani 1 d .
H53 H 0.5530(2) 0.5035(2) 0.2074(2) 0.167 Uiso 1 calc R
C54 C 0.4889(2) 0.4615(2) 0.18288(14) 0.1318(13) Uani 1 d .
H54 H 0.4662(2) 0.4875(2) 0.17305(14) 0.158 Uiso 1 calc R
C55 C 0.4578(2) 0.4342(2) 0.09159(12) 0.1219(13) Uani 1 d .
C56 C 0.5047(2) 0.4057(2) 0.08954(14) 0.1417(15) Uani 1 d .
H56 H 0.5068(2) 0.3746(2) 0.10129(14) 0.170 Uiso 1 calc R
C57 C 0.5472(3) 0.4213(3) 0.0714(2) 0.172(2) Uani 1 d .
H57 H 0.5777(3) 0.4015(3) 0.0706(2) 0.207 Uiso 1 calc R
C58 C 0.5432(3) 0.4668(4) 0.0544(2) 0.177(2) Uani 1 d .
H58 H 0.5717(3) 0.4783(4) 0.0417(2) 0.213 Uiso 1 calc R
C59 C 0.4980(4) 0.4969(3) 0.0553(2) 0.167(2) Uani 1 d .
H59 H 0.4961(4) 0.5279(3) 0.0432(2) 0.201 Uiso 1 calc R
C60 C 0.4553(2) 0.4797(2) 0.07469(15) 0.145(2) Uani 1 d .
H60 H 0.4251(2) 0.4996(2) 0.07598(15) 0.174 Uiso 1 calc R
C61 C 0.3591(2) 0.4108(2) 0.0398(2) 0.1283(14) Uani 1 d .
C62 C 0.3902(2) 0.3853(2) 0.0156(2) 0.154(2) Uani 1 d .
H62 H 0.4132(2) 0.3600(2) 0.0265(2) 0.185 Uiso 1 calc R
C63 C 0.3864(4) 0.3982(5) -0.0257(3) 0.208(3) Uani 1 d .
H63 H 0.4075(4) 0.3823(5) -0.0426(3) 0.250 Uiso 1 calc R
C64 C 0.3509(6) 0.4347(6) -0.0404(3) 0.245(7) Uani 1 d .
H64 H 0.3482(6) 0.4427(6) -0.0678(3) 0.294 Uiso 1 calc R
C65 C 0.3181(4) 0.4609(4) -0.0169(3) 0.214(4) Uani 1 d .
H65 H 0.2945(4) 0.4858(4) -0.0278(3) 0.256 Uiso 1 calc R
C66 C 0.3233(2) 0.4474(2) 0.0237(2) 0.169(2) Uani 1 d .
H66 H 0.3022(2) 0.4633(2) 0.0405(2) 0.202 Uiso 1 calc R
C67 C 0.2687(2) 0.3660(2) 0.07361(15) 0.1292(14) Uani 1 d .
C68 C 0.2701(2) 0.3296(2) 0.0447(2) 0.152(2) Uani 1 d .
H68 H 0.3026(2) 0.3134(2) 0.0429(2) 0.183 Uiso 1 calc R
C69 C 0.2233(4) 0.3172(3) 0.0184(2) 0.180(2) Uani 1 d .
H69 H 0.2239(4) 0.2922(3) -0.0006(2) 0.216 Uiso 1 calc R
C70 C 0.1755(4) 0.3423(4) 0.0210(3) 0.195(4) Uani 1 d .
H70 H 0.1442(4) 0.3346(4) 0.0030(3) 0.234 Uiso 1 calc R
C71 C 0.1731(3) 0.3787(4) 0.0496(3) 0.191(3) Uani 1 d .
H71 H 0.1406(3) 0.3950(4) 0.0511(3) 0.229 Uiso 1 calc R
C72 C 0.2195(2) 0.3904(2) 0.0760(2) 0.152(2) Uani 1 d .
H72 H 0.2182(2) 0.4146(2) 0.0955(2) 0.182 Uiso 1 calc R
C73 C 0.2763(2) 0.3490(2) 0.15919(13) 0.1115(11) Uani 1 d .
C74 C 0.2588(2) 0.3018(2) 0.15015(14) 0.1228(12) Uani 1 d .
H74 H 0.2792(2) 0.2814(2) 0.13579(14) 0.147 Uiso 1 calc R
C75 C 0.2114(2) 0.2839(2) 0.1619(2) 0.1383(14) Uani 1 d .
H75 H 0.1993(2) 0.2521(2) 0.1552(2) 0.166 Uiso 1 calc R
C76 C 0.1827(2) 0.3146(3) 0.1838(2) 0.157(2) Uani 1 d .
H76 H 0.1507(2) 0.3031(3) 0.1920(2) 0.189 Uiso 1 calc R
C77 C 0.1998(2) 0.3616(2) 0.1939(2) 0.147(2) Uani 1 d .
H77 H 0.1798(2) 0.3817(2) 0.2088(2) 0.177 Uiso 1 calc R
C78 C 0.2468(2) 0.3785(2) 0.18171(14) 0.1270(13) Uani 1 d .
H78 H 0.2590(2) 0.4102(2) 0.18868(14) 0.152 Uiso 1 calc R
C79 C 0.3776(2) 0.26290(13) 0.28428(11) 0.1048(10) Uani 1 d .
C80 C 0.41148(14) 0.22621(14) 0.27248(11) 0.1036(10) Uani 1 d .
C81 C 0.40384(15) 0.17676(13) 0.28441(12) 0.1052(10) Uani 1 d .
C82 C 0.36309(15) 0.16555(13) 0.30820(11) 0.1017(10) Uani 1 d .
C83 C 0.33153(14) 0.20304(15) 0.32118(11) 0.1047(10) Uani 1 d .
C84 C 0.3372(2) 0.25114(14) 0.30740(12) 0.1099(11) Uani 1 d .
C85 C 0.4581(2) 0.23731(13) 0.25084(15) 0.1099(11) Uani 1 d .
C86 C 0.5030(2) 0.2596(2) 0.2724(2) 0.1289(13) Uani 1 d .
H86 H 0.5016(2) 0.2713(2) 0.2985(2) 0.155 Uiso 1 calc R
C87 C 0.5514(2) 0.2650(2) 0.2551(3) 0.158(2) Uani 1 d .
H87 H 0.5819(2) 0.2804(2) 0.2695(3) 0.190 Uiso 1 calc R
C88 C 0.5527(3) 0.2475(2) 0.2178(3) 0.155(2) Uani 1 d .
H88 H 0.5846(3) 0.2508(2) 0.2064(3) 0.185 Uiso 1 calc R
C89 C 0.5088(3) 0.2251(2) 0.1959(2) 0.159(2) Uani 1 d .
H89 H 0.5111(3) 0.2130(2) 0.1701(2) 0.191 Uiso 1 calc R
C90 C 0.4606(2) 0.2201(2) 0.2119(2) 0.1316(13) Uani 1 d .
H90 H 0.4303(2) 0.2054(2) 0.1967(2) 0.158 Uiso 1 calc R
C91 C 0.4380(2) 0.13752(15) 0.26879(14) 0.1158(12) Uani 1 d .
C92 C 0.4927(2) 0.1320(2) 0.28323(15) 0.1275(13) Uani 1 d .
H92 H 0.5094(2) 0.1519(2) 0.30432(15) 0.153 Uiso 1 calc R
C93 C 0.5232(2) 0.0966(2) 0.2662(2) 0.157(2) Uani 1 d .
H93 H 0.5601(2) 0.0929(2) 0.2761(2) 0.188 Uiso 1 calc R
C94 C 0.4997(3) 0.0673(2) 0.2352(2) 0.163(2) Uani 1 d .
H94 H 0.5205(3) 0.0444(2) 0.2236(2) 0.196 Uiso 1 calc R
C95 C 0.4446(3) 0.0719(2) 0.2213(2) 0.157(2) Uani 1 d .
H95 H 0.4281(3) 0.0515(2) 0.2005(2) 0.189 Uiso 1 calc R
C96 C 0.4136(2) 0.1069(2) 0.2382(2) 0.1302(13) Uani 1 d .
H96 H 0.3764(2) 0.1097(2) 0.2288(2) 0.156 Uiso 1 calc R
C97 C 0.3561(2) 0.11376(15) 0.32143(12) 0.1084(11) Uani 1 d .
C98 C 0.3982(2) 0.0881(2) 0.34490(14) 0.1274(13) Uani 1 d .
H98 H 0.4321(2) 0.1030(2) 0.35215(14) 0.153 Uiso 1 calc R
C99 C 0.3901(3) 0.0407(2) 0.3574(2) 0.155(2) Uani 1 d .
H99 H 0.4180(3) 0.0240(2) 0.3738(2) 0.186 Uiso 1 calc R
C100 C 0.3406(5) 0.0181(2) 0.3458(2) 0.173(3) Uani 1 d .
H100 H 0.3354(5) -0.0141(2) 0.3539(2) 0.208 Uiso 1 calc R
C101 C 0.2987(3) 0.0426(2) 0.3223(2) 0.160(2) Uani 1 d .
H101 H 0.2651(3) 0.0273(2) 0.3149(2) 0.192 Uiso 1 calc R
C102 C 0.3068(2) 0.0900(2) 0.30982(14) 0.1298(13) Uani 1 d .
H102 H 0.2787(2) 0.1064(2) 0.29336(14) 0.156 Uiso 1 calc R
C103 C 0.2900(2) 0.19017(13) 0.34854(13) 0.1096(11) Uani 1 d .
C104 C 0.3082(2) 0.1789(2) 0.3887(2) 0.1332(13) Uani 1 d .
H104 H 0.3454(2) 0.1788(2) 0.3983(2) 0.160 Uiso 1 calc R
C105 C 0.2711(3) 0.1678(2) 0.4149(2) 0.161(2) Uani 1 d .
H105 H 0.2835(3) 0.1603(2) 0.4420(2) 0.194 Uiso 1 calc R
C106 C 0.2170(3) 0.1681(2) 0.4008(2) 0.167(2) Uani 1 d .
H106 H 0.1922(3) 0.1612(2) 0.4184(2) 0.200 Uiso 1 calc R
C107 C 0.1983(2) 0.1785(2) 0.3606(2) 0.160(2) Uani 1 d .
H107 H 0.1611(2) 0.1784(2) 0.3510(2) 0.193 Uiso 1 calc R
C108 C 0.2354(2) 0.1892(2) 0.3344(2) 0.1326(14) Uani 1 d .
H108 H 0.2229(2) 0.1958(2) 0.3072(2) 0.159 Uiso 1 calc R
C109 C 0.2974(2) 0.28909(15) 0.3190(2) 0.1231(13) Uani 1 d .
C110 C 0.2999(2) 0.3055(2) 0.3586(2) 0.148(2) Uani 1 d .
H110 H 0.3285(2) 0.2957(2) 0.3785(2) 0.177 Uiso 1 calc R
C111 C 0.2595(4) 0.3368(2) 0.3687(3) 0.185(2) Uani 1 d .
H111 H 0.2615(4) 0.3486(2) 0.3951(3) 0.222 Uiso 1 calc R
C112 C 0.2174(4) 0.3499(3) 0.3400(4) 0.189(3) Uani 1 d .
H112 H 0.1901(4) 0.3702(3) 0.3472(4) 0.227 Uiso 1 calc R
C113 C 0.2139(3) 0.3343(2) 0.3012(3) 0.172(2) Uani 1 d .
H113 H 0.1842(3) 0.3432(2) 0.2819(3) 0.206 Uiso 1 calc R
C114 C 0.2551(2) 0.3046(2) 0.2902(2) 0.1371(14) Uani 1 d .
H114 H 0.2539(2) 0.2952(2) 0.2632(2) 0.165 Uiso 1 calc R
C1' C 0.0969(2) 0.6205(2) -0.3027(2) 0.1164(12) Uani 1 d .
C2' C 0.0945(2) 0.5757(2) -0.32293(14) 0.1234(12) Uani 1 d .
H2' H 0.0766(2) 0.5741(2) -0.34959(14) 0.148 Uiso 1 calc R
C3' C 0.1179(2) 0.5333(2) -0.3048(2) 0.1206(12) Uani 1 d .
C4' C 0.1455(2) 0.5372(2) -0.26446(15) 0.1146(12) Uani 1 d .
H4' H 0.1618(2) 0.5093(2) -0.25177(15) 0.138 Uiso 1 calc R
C5' C 0.14898(15) 0.5806(2) -0.24359(13) 0.1097(11) Uani 1 d .
C6' C 0.1244(2) 0.6227(2) -0.26340(15) 0.1128(11) Uani 1 d .
H6' H 0.1267(2) 0.6527(2) -0.24967(15) 0.135 Uiso 1 calc R
C7' C 0.0715(2) 0.6657(2) -0.32253(15) 0.1215(12) Uani 1 d .
C8' C 0.0333(2) 0.6928(2) -0.30393(14) 0.1180(12) Uani 1 d .
C9' C 0.0127(2) 0.7368(2) -0.3198(2) 0.1281(13) Uani 1 d .
C10' C 0.0294(2) 0.7550(2) -0.3559(2) 0.1295(13) Uani 1 d .
C11' C 0.0659(2) 0.7276(2) -0.3749(2) 0.1340(14) Uani 1 d .
C12' C 0.0870(2) 0.6834(2) -0.3575(2) 0.1260(13) Uani 1 d .
C13' C 0.0111(2) 0.6720(2) -0.2678(2) 0.1366(15) Uani 1 d .
C14' C -0.0256(2) 0.6328(2) -0.2736(2) 0.158(2) Uani 1 d .
H14' H -0.0327(2) 0.6169(2) -0.2986(2) 0.190 Uiso 1 calc R
C15' C -0.0518(3) 0.6179(3) -0.2403(4) 0.208(3) Uani 1 d .
H15' H -0.0766(3) 0.5920(3) -0.2424(4) 0.250 Uiso 1 calc R
C16' C -0.0372(6) 0.6454(6) -0.2036(4) 0.237(6) Uani 1 d .
H16' H -0.0545(6) 0.6370(6) -0.1817(4) 0.284 Uiso 1 calc R
C17' C -0.0024(4) 0.6807(5) -0.1984(3) 0.218(4) Uani 1 d .
H17' H 0.0059(4) 0.6957(5) -0.1731(3) 0.262 Uiso 1 calc R
C18' C 0.0223(2) 0.6957(3) -0.2299(2) 0.164(2) Uani 1 d .
H18' H 0.0467(2) 0.7219(3) -0.2265(2) 0.197 Uiso 1 calc R
C19' C -0.0249(2) 0.7668(2) -0.29789(14) 0.1286(13) Uani 1 d .
C20' C -0.0764(2) 0.7496(2) -0.2939(2) 0.1411(15) Uani 1 d .
H20' H -0.0896(2) 0.7208(2) -0.3069(2) 0.169 Uiso 1 calc R
C21' C -0.1086(3) 0.7762(4) -0.2702(2) 0.177(2) Uani 1 d .
H21' H -0.1428(3) 0.7642(4) -0.2668(2) 0.213 Uiso 1 calc R
C22' C -0.0908(5) 0.8185(5) -0.2525(3) 0.213(3) Uani 1 d .
H22' H -0.1136(5) 0.8363(5) -0.2381(3) 0.255 Uiso 1 calc R
C23' C -0.0385(5) 0.8368(3) -0.2551(2) 0.208(3) Uani 1 d .
H23' H -0.0253(5) 0.8653(3) -0.2416(2) 0.250 Uiso 1 calc R
C24' C -0.0068(3) 0.8096(2) -0.2794(2) 0.169(2) Uani 1 d .
H24' H 0.0275(3) 0.8214(2) -0.2827(2) 0.203 Uiso 1 calc R
C25' C 0.0092(2) 0.8042(2) -0.3739(2) 0.144(2) Uani 1 d .
C26' C -0.0448(3) 0.8117(2) -0.3883(2) 0.169(2) Uani 1 d .
H26' H -0.0705(3) 0.7872(2) -0.3866(2) 0.202 Uiso 1 calc R
C27' C -0.0603(3) 0.8587(3) -0.4062(2) 0.200(3) Uani 1 d .
H27' H -0.0966(3) 0.8641(3) -0.4173(2) 0.240 Uiso 1 calc R
C28' C -0.0247(5) 0.8945(3) -0.4075(3) 0.214(3) Uani 1 d .
H28' H -0.0360(5) 0.9251(3) -0.4184(3) 0.257 Uiso 1 calc R
C29' C 0.0276(5) 0.8865(3) -0.3930(3) 0.227(3) Uani 1 d .
H29' H 0.0528(5) 0.9115(3) -0.3946(3) 0.272 Uiso 1 calc R
C30' C 0.0460(3) 0.8415(2) -0.3755(2) 0.183(2) Uani 1 d .
H30' H 0.0827(3) 0.8370(2) -0.3652(2) 0.220 Uiso 1 calc R
C31' C 0.0817(3) 0.7459(2) -0.4143(2) 0.166(2) Uani 1 d .
C32' C 0.0447(4) 0.7414(3) -0.4488(3) 0.212(3) Uani 1 d .
H32' H 0.0108(4) 0.7272(3) -0.4476(3) 0.254 Uiso 1 calc R
C33' C 0.0575(9) 0.7585(7) -0.4864(4) 0.324(8) Uani 1 d .
H33' H 0.0316(9) 0.7595(7) -0.5098(4) 0.389 Uiso 1 calc R
C34' C 0.1103(11) 0.7735(6) -0.4865(6) 0.307(8) Uani 1 d .
H34' H 0.1213(11) 0.7810(6) -0.5113(6) 0.368 Uiso 1 calc R
C35' C 0.1494(6) 0.7780(5) -0.4501(6) 0.284(6) Uani 1 d .
H35' H 0.1840(6) 0.7911(5) -0.4506(6) 0.341 Uiso 1 calc R
C36' C 0.1337(3) 0.7627(3) -0.4159(3) 0.209(3) Uani 1 d .
H36' H 0.1588(3) 0.7633(3) -0.3921(3) 0.251 Uiso 1 calc R
C37' C 0.1285(2) 0.6574(2) -0.3792(2) 0.141(2) Uani 1 d .
C38' C 0.1123(3) 0.6335(2) -0.4162(2) 0.175(2) Uani 1 d .
H38' H 0.0756(3) 0.6308(2) -0.4271(2) 0.210 Uiso 1 calc R
C39' C 0.1524(5) 0.6138(3) -0.4362(3) 0.209(3) Uani 1 d .
H39' H 0.1425(5) 0.5974(3) -0.4607(3) 0.251 Uiso 1 calc R
C40' C 0.2060(5) 0.6181(3) -0.4202(4) 0.204(3) Uani 1 d .
H40' H 0.2324(5) 0.6047(3) -0.4342(4) 0.245 Uiso 1 calc R
C41' C 0.2218(3) 0.6416(3) -0.3842(3) 0.188(2) Uani 1 d .
H41' H 0.2585(3) 0.6446(3) -0.3735(3) 0.226 Uiso 1 calc R
C42' C 0.1825(3) 0.6609(2) -0.3642(2) 0.153(2) Uani 1 d .
H42' H 0.1930(3) 0.6769(2) -0.3395(2) 0.184 Uiso 1 calc R
C43' C 0.1159(2) 0.4852(2) -0.32599(13) 0.1257(13) Uani 1 d .
C44' C 0.0652(2) 0.4637(2) -0.3411(2) 0.146(2) Uani 1 d .
C45' C 0.0636(2) 0.4173(2) -0.3608(2) 0.152(2) Uani 1 d .
C46' C 0.1115(2) 0.3913(2) -0.3619(2) 0.149(2) Uani 1 d .
C47' C 0.1629(2) 0.4130(2) -0.3452(2) 0.1369(14) Uani 1 d .
C48' C 0.1642(2) 0.4603(2) -0.32946(14) 0.1271(13) Uani 1 d .
C49' C 0.0124(2) 0.4888(2) -0.3394(3) 0.156(2) Uani 1 d .
C50' C -0.0066(3) 0.4887(2) -0.3010(3) 0.183(2) Uani 1 d .
H50' H 0.0151(3) 0.4759(2) -0.2781(3) 0.220 Uiso 1 calc R
C51' C -0.0597(4) 0.5083(3) -0.2982(3) 0.215(3) Uani 1 d .
H51' H -0.0730(4) 0.5088(3) -0.2735(3) 0.258 Uiso 1 calc R
C52' C -0.0901(4) 0.5263(4) -0.3328(6) 0.264(6) Uani 1 d .
H52' H -0.1244(4) 0.5393(4) -0.3311(6) 0.317 Uiso 1 calc R
C53' C -0.0723(4) 0.5261(4) -0.3700(5) 0.235(4) Uani 1 d .
H53' H -0.0941(4) 0.5382(4) -0.3931(5) 0.282 Uiso 1 calc R
C54' C -0.0198(3) 0.5070(3) -0.3720(3) 0.203(3) Uani 1 d .
H54' H -0.0072(3) 0.5070(3) -0.3969(3) 0.244 Uiso 1 calc R
C55' C 0.0110(3) 0.3973(2) -0.3825(3) 0.182(2) Uani 1 d .
C56' C -0.0296(3) 0.3857(3) -0.3625(4) 0.239(4) Uani 1 d .
H56' H -0.0248(3) 0.3892(3) -0.3343(4) 0.286 Uiso 1 calc R
C57' C -0.0793(6) 0.3682(5) -0.3825(6) 0.332(9) Uani 1 d .
H57' H -0.1077(6) 0.3610(5) -0.3682(6) 0.398 Uiso 1 calc R
C58' C -0.0855(7) 0.3619(7) -0.4246(11) 0.383(17) Uani 1 d .
H58' H -0.1182(7) 0.3498(7) -0.4386(11) 0.460 Uiso 1 calc R
C59' C -0.0455(8) 0.3730(5) -0.4446(5) 0.316(9) Uani 1 d .
H59' H -0.0508(8) 0.3683(5) -0.4726(5) 0.379 Uiso 1 calc R
C60' C 0.0051(4) 0.3916(3) -0.4258(3) 0.246(4) Uani 1 d .
H60' H 0.0329(4) 0.3996(3) -0.4405(3) 0.295 Uiso 1 calc R
C61' C 0.1100(2) 0.3404(2) -0.3799(2) 0.144(2) Uani 1 d .
C62' C 0.0823(2) 0.3028(2) -0.3636(2) 0.158(2) Uani 1 d .
H62' H 0.0659(2) 0.3082(2) -0.3406(2) 0.190 Uiso 1 calc R
C63' C 0.0794(3) 0.2557(2) -0.3828(3) 0.172(2) Uani 1 d .
H63' H 0.0605(3) 0.2301(2) -0.3726(3) 0.207 Uiso 1 calc R
C64' C 0.1040(4) 0.2483(3) -0.4155(3) 0.193(3) Uani 1 d .
H64' H 0.1008(4) 0.2177(3) -0.4282(3) 0.232 Uiso 1 calc R
C65' C 0.1337(4) 0.2848(4) -0.4310(2) 0.203(3) Uani 1 d .
H65' H 0.1520(4) 0.2789(4) -0.4529(2) 0.244 Uiso 1 calc R
C66' C 0.1354(3) 0.3300(2) -0.4127(2) 0.183(2) Uani 1 d .
H66' H 0.1548(3) 0.3550(2) -0.4231(2) 0.220 Uiso 1 calc R
C67' C 0.2139(3) 0.3848(2) -0.3439(2) 0.159(2) Uani 1 d .
C68' C 0.2284(3) 0.3493(2) -0.3149(3) 0.200(3) Uani 1 d .
H68' H 0.2053(3) 0.3411(2) -0.2963(3) 0.240 Uiso 1 calc R
C69' C 0.2818(6) 0.3244(3) -0.3140(5) 0.279(8) Uani 1 d .
H69' H 0.2935(6) 0.2996(3) -0.2954(5) 0.335 Uiso 1 calc R
C70' C 0.3125(10) 0.3402(7) -0.3420(10) 0.344(17) Uani 1 d .
H70' H 0.3461(10) 0.3247(7) -0.3412(10) 0.413 Uiso 1 calc R
C71' C 0.3011(7) 0.3748(8) -0.3704(7) 0.322(11) Uani 1 d .
H71' H 0.3249(7) 0.3842(8) -0.3881(7) 0.386 Uiso 1 calc R
C72' C 0.2488(4) 0.3954(3) -0.3707(3) 0.233(4) Uani 1 d .
H72' H 0.2371(4) 0.4184(3) -0.3910(3) 0.279 Uiso 1 calc R
C73' C 0.2188(2) 0.4841(2) -0.3189(2) 0.1243(13) Uani 1 d .
C74' C 0.2563(2) 0.4690(2) -0.28551(15) 0.1259(13) Uani 1 d .
H74' H 0.2459(2) 0.4465(2) -0.26705(15) 0.151 Uiso 1 calc R
C75' C 0.3094(2) 0.4877(2) -0.2798(2) 0.1284(13) Uani 1 d .
H75' H 0.3342(2) 0.4780(2) -0.2574(2) 0.154 Uiso 1 calc R
C76' C 0.3249(2) 0.5202(2) -0.3075(2) 0.144(2) Uani 1 d .
H76' H 0.3607(2) 0.5316(2) -0.3042(2) 0.173 Uiso 1 calc R
C77' C 0.2883(3) 0.5359(2) -0.3398(2) 0.155(2) Uani 1 d .
H77' H 0.2988(3) 0.5586(2) -0.3581(2) 0.186 Uiso 1 calc R
C78' C 0.2349(2) 0.5176(2) -0.3455(2) 0.145(2) Uani 1 d .
H78' H 0.2101(2) 0.5283(2) -0.3675(2) 0.173 Uiso 1 calc R
C79' C 0.1774(2) 0.58463(14) -0.20117(13) 0.1062(11) Uani 1 d .
C80' C 0.16048(15) 0.55539(14) -0.17072(15) 0.1089(11) Uani 1 d .
C81' C 0.1851(2) 0.56000(14) -0.13046(14) 0.1098(11) Uani 1 d .
C82' C 0.2280(2) 0.5941(2) -0.11981(14) 0.1130(11) Uani 1 d .
C83' C 0.2461(2) 0.62223(14) -0.15005(15) 0.1096(11) Uani 1 d .
C84' C 0.2217(2) 0.61732(14) -0.19084(15) 0.1108(11) Uani 1 d .
C85' C 0.1135(2) 0.5203(2) -0.17940(13) 0.1260(13) Uani 1 d .
C86' C 0.0614(2) 0.5389(2) -0.1877(2) 0.146(2) Uani 1 d .
H86' H 0.0558(2) 0.5727(2) -0.1897(2) 0.175 Uiso 1 calc R
C87' C 0.0169(3) 0.5069(4) -0.1929(2) 0.193(2) Uani 1 d .
H87' H -0.0183(3) 0.5195(4) -0.1994(2) 0.231 Uiso 1 calc R
C88' C 0.0246(4) 0.4579(4) -0.1887(3) 0.219(3) Uani 1 d .
H88' H -0.0053(4) 0.4370(4) -0.1905(3) 0.262 Uiso 1 calc R
C89' C 0.0775(3) 0.4384(2) -0.1816(2) 0.189(2) Uani 1 d .
H89' H 0.0827(3) 0.4045(2) -0.1799(2) 0.227 Uiso 1 calc R
C90' C 0.1218(2) 0.4698(2) -0.1771(2) 0.149(2) Uani 1 d .
H90' H 0.1570(2) 0.4571(2) -0.1726(2) 0.178 Uiso 1 calc R
C91' C 0.1675(2) 0.5289(2) -0.09683(15) 0.1286(13) Uani 1 d .
C92' C 0.1206(3) 0.5410(3) -0.0814(2) 0.184(2) Uani 1 d .
H92' H 0.0996(3) 0.5678(3) -0.0916(2) 0.220 Uiso 1 calc R
C93' C 0.1053(3) 0.5126(4) -0.0505(3) 0.228(3) Uani 1 d .
H93' H 0.0742(3) 0.5208(4) -0.0395(3) 0.274 Uiso 1 calc R
C94' C 0.1362(4) 0.4721(3) -0.0360(2) 0.187(2) Uani 1 d .
H94' H 0.1266(4) 0.4535(3) -0.0147(2) 0.224 Uiso 1 calc R
C95' C 0.1808(3) 0.4599(2) -0.0531(2) 0.161(2) Uani 1 d .
H95' H 0.2008(3) 0.4317(2) -0.0447(2) 0.194 Uiso 1 calc R
C96' C 0.1958(2) 0.4889(2) -0.08256(15) 0.1333(14) Uani 1 d .
H96' H 0.2271(2) 0.4808(2) -0.09332(15) 0.160 Uiso 1 calc R
C97' C 0.2519(2) 0.6013(2) -0.07655(14) 0.1211(12) Uani 1 d .
C98' C 0.2223(3) 0.6251(3) -0.0503(2) 0.179(2) Uani 1 d .
H98' H 0.1867(3) 0.6354(3) -0.0591(2) 0.215 Uiso 1 calc R
C99' C 0.2471(5) 0.6332(4) -0.0103(3) 0.236(4) Uani 1 d .
H99' H 0.2281(5) 0.6504(4) 0.0073(3) 0.283 Uiso 1 calc R
C200 C 0.2982(5) 0.6167(4) 0.0036(2) 0.203(3) Uani 1 d .
H200 H 0.3137(5) 0.6221(4) 0.0305(2) 0.244 Uiso 1 calc R
C201 C 0.3270(3) 0.5917(3) -0.0226(2) 0.172(2) Uani 1 d .
H201 H 0.3621(3) 0.5803(3) -0.0135(2) 0.206 Uiso 1 calc R
C202 C 0.3031(2) 0.5841(2) -0.0619(2) 0.1396(15) Uani 1 d .
H202 H 0.3222(2) 0.5668(2) -0.0793(2) 0.168 Uiso 1 calc R
C203 C 0.2925(2) 0.6587(2) -0.13891(13) 0.1178(12) Uani 1 d .
C204 C 0.2831(2) 0.7014(2) -0.1184(2) 0.150(2) Uani 1 d .
H204 H 0.2490(2) 0.7078(2) -0.1112(2) 0.180 Uiso 1 calc R
C205 C 0.3259(4) 0.7344(2) -0.1089(2) 0.174(2) Uani 1 d .
H205 H 0.3198(4) 0.7637(2) -0.0958(2) 0.209 Uiso 1 calc R
C206 C 0.3750(3) 0.7257(3) -0.1179(2) 0.166(2) Uani 1 d .
H206 H 0.4030(3) 0.7483(3) -0.1106(2) 0.199 Uiso 1 calc R
C207 C 0.3847(2) 0.6838(3) -0.1378(2) 0.158(2) Uani 1 d .
H207 H 0.4192(2) 0.6779(3) -0.1445(2) 0.190 Uiso 1 calc R
C208 C 0.3433(2) 0.6496(2) -0.14834(14) 0.1304(13) Uani 1 d .
H208 H 0.3502(2) 0.6207(2) -0.16171(14) 0.156 Uiso 1 calc R
C209 C 0.2439(2) 0.6455(2) -0.22258(13) 0.1148(12) Uani 1 d .
C210 C 0.2432(2) 0.6966(2) -0.2237(2) 0.1337(13) Uani 1 d .
H210 H 0.2262(2) 0.7136(2) -0.2048(2) 0.160 Uiso 1 calc R
C211 C 0.2666(2) 0.7229(2) -0.2515(2) 0.151(2) Uani 1 d .
H211 H 0.2654(2) 0.7571(2) -0.2513(2) 0.182 Uiso 1 calc R
C212 C 0.2916(2) 0.6988(3) -0.2794(2) 0.160(2) Uani 1 d .
H212 H 0.3075(2) 0.7165(3) -0.2984(2) 0.192 Uiso 1 calc R
C213 C 0.2931(2) 0.6480(3) -0.2793(2) 0.146(2) Uani 1 d .
H213 H 0.3106(2) 0.6317(3) -0.2984(2) 0.176 Uiso 1 calc R
C214 C 0.2694(2) 0.6208(2) -0.25167(15) 0.1269(13) Uani 1 d .
H214 H 0.2703(2) 0.5866(2) -0.25226(15) 0.152 Uiso 1 calc R

loop_
_atom_type_symbol
_atom_type_description
_atom_type_scat_dispersion_real
_atom_type_scat_dispersion_imag
_atom_type_scat_source
C C 0.0181 0.0091 'International Tables Vol C Tables 4.2.6.8 and 6.1.1.4'
H H 0.0000 0.0000 'International Tables Vol C Tables 4.2.6.8 and 6.1.1.4'

loop_
_geom_angle_atom_site_label_1
_geom_angle_atom_site_label_2
_geom_angle_atom_site_label_3
_geom_angle
_geom_angle_publ_flag
C2 C1 C6 117.1(4) yes
C2 C1 C7 120.8(4) yes
C6 C1 C7 122.0(4) yes
C1 C2 C3 122.5(4) yes
C1 C2 H2 118.8(2) ?
C3 C2 H2 118.8(2) ?
C4 C3 C2 117.9(4) yes
C4 C3 C43 121.9(4) yes
C2 C3 C43 120.2(4) yes
C5 C4 C3 122.7(4) yes
C5 C4 H4 118.6(2) ?
C3 C4 H4 118.6(3) ?
C4 C5 C6 118.8(3) yes
C4 C5 C79 121.2(4) yes
C6 C5 C79 120.0(4) yes
C5 C6 C1 120.9(4) yes
C5 C6 H6 119.5(2) ?
C1 C6 H6 119.5(3) ?
C8 C7 C12 118.8(4) yes
C8 C7 C1 121.0(4) yes
C12 C7 C1 120.2(4) yes
C7 C8 C9 120.8(4) yes
C7 C8 C13 122.3(4) yes
C9 C8 C13 116.9(4) yes
C10 C9 C8 119.0(5) yes
C10 C9 C19 120.9(4) yes
C8 C9 C19 120.2(4) yes
C11 C10 C9 121.2(4) yes
C11 C10 C25 120.4(5) yes
C9 C10 C25 118.4(5) yes
C10 C11 C12 120.1(4) yes
C10 C11 C31 118.9(5) yes
C12 C11 C31 121.0(5) yes
C7 C12 C11 120.2(4) yes
C7 C12 C37 122.7(4) yes
C11 C12 C37 117.1(4) yes
C18 C13 C14 119.1(4) yes
C18 C13 C8 120.9(4) yes
C14 C13 C8 119.9(4) yes
C15 C14 C13 120.5(6) yes
C15 C14 H14 119.8(5) ?
C13 C14 H14 119.8(3) ?
C16 C15 C14 121.9(6) yes
C16 C15 H15 119.1(4) ?
C14 C15 H15 119.1(5) ?
C15 C16 C17 117.7(6) yes
C15 C16 H16 121.1(4) ?
C17 C16 H16 121.1(5) ?
C16 C17 C18 122.7(6) yes
C16 C17 H17 118.7(5) ?
C18 C17 H17 118.7(4) ?
C13 C18 C17 118.1(6) yes
C13 C18 H18 121.0(3) ?
C17 C18 H18 121.0(4) ?
C24 C19 C20 117.6(6) yes
C24 C19 C9 121.4(6) yes
C20 C19 C9 120.9(5) yes
C21 C20 C19 122.8(7) yes
C21 C20 H20 118.6(6) ?
C19 C20 H20 118.6(4) ?
C22 C21 C20 118.0(10) yes
C22 C21 H21 121.0(7) ?
C20 C21 H21 121.0(6) ?
C21 C22 C23 121.0(9) yes
C21 C22 H22 119.5(7) ?
C23 C22 H22 119.5(7) ?
C22 C23 C24 121.5(9) yes
C22 C23 H23 119.3(7) ?
C24 C23 H23 119.3(6) ?
C19 C24 C23 119.0(8) yes
C19 C24 H24 120.5(4) ?
C23 C24 H24 120.5(6) ?
C30 C25 C26 121.3(6) yes
C30 C25 C10 119.8(7) yes
C26 C25 C10 118.9(6) yes
C27 C26 C25 121.7(9) yes
C27 C26 H26 119.1(8) ?
C25 C26 H26 119.1(4) ?
C26 C27 C28 117.4(12) yes
C26 C27 H27 121.3(8) ?
C28 C27 H27 121.3(8) ?
C29 C28 C27 122.3(13) yes
C29 C28 H28 118.8(9) ?
C27 C28 H28 118.8(8) ?
C28 C29 C30 118.8(13) yes
C28 C29 H29 120.6(9) ?
C30 C29 H29 120.6(8) ?
C25 C30 C29 118.2(10) yes
C25 C30 H30 120.9(5) ?
C29 C30 H30 120.9(8) ?
C36 C31 C32 120.3(5) yes
C36 C31 C11 120.7(6) yes
C32 C31 C11 118.9(6) yes
C33 C32 C31 119.4(7) yes
C33 C32 H32 120.3(5) ?
C31 C32 H32 120.3(4) ?
C34 C33 C32 121.8(8) yes
C34 C33 H33 119.1(6) ?
C32 C33 H33 119.1(5) ?
C33 C34 C35 118.9(8) yes
C33 C34 H34 120.5(6) ?
C35 C34 H34 120.5(7) ?
C34 C35 C36 120.4(9) yes
C34 C35 H35 119.8(7) ?
C36 C35 H35 119.8(6) ?
C31 C36 C35 119.1(8) yes
C31 C36 H36 120.5(4) ?
C35 C36 H36 120.5(6) ?
C42 C37 C38 118.6(5) yes
C42 C37 C12 120.3(5) yes
C38 C37 C12 120.9(5) yes
C39 C38 C37 119.3(6) yes
C39 C38 H38 120.3(5) ?
C37 C38 H38 120.3(4) ?
C40 C39 C38 119.7(7) yes
C40 C39 H39 120.2(5) ?
C38 C39 H39 120.2(5) ?
C41 C40 C39 121.4(6) yes
C41 C40 H40 119.3(5) ?
C39 C40 H40 119.3(5) ?
C42 C41 C40 119.4(7) yes
C42 C41 H41 120.3(5) ?
C40 C41 H41 120.3(5) ?
C41 C42 C37 121.7(6) yes
C41 C42 H42 119.1(5) ?
C37 C42 H42 119.1(4) ?
C48 C43 C44 119.7(4) yes
C48 C43 C3 120.6(4) yes
C44 C43 C3 119.8(4) yes
C45 C44 C43 119.0(4) yes
C45 C44 C49 119.5(4) yes
C43 C44 C49 121.5(4) yes
C46 C45 C44 122.5(4) yes
C46 C45 C55 117.8(4) yes
C44 C45 C55 119.6(4) yes
C45 C46 C47 117.7(4) yes
C45 C46 C61 120.5(4) yes
C47 C46 C61 121.8(4) yes
C48 C47 C46 121.4(4) yes
C48 C47 C67 119.9(4) yes
C46 C47 C67 118.6(4) yes
C47 C48 C43 119.6(4) yes
C47 C48 C73 118.6(4) yes
C43 C48 C73 121.8(4) yes
C50 C49 C54 118.3(4) yes
C50 C49 C44 120.7(4) yes
C54 C49 C44 120.8(4) yes
C51 C50 C49 120.3(4) yes
C51 C50 H50 119.9(3) ?
C49 C50 H50 119.9(2) ?
C52 C51 C50 122.1(5) yes
C52 C51 H51 118.9(4) ?
C50 C51 H51 118.9(3) ?
C51 C52 C53 118.6(5) yes
C51 C52 H52 120.7(3) ?
C53 C52 H52 120.7(3) ?
C52 C53 C54 120.2(5) yes
C52 C53 H53 119.9(3) ?
C54 C53 H53 119.9(3) ?
C49 C54 C53 120.3(5) yes
C49 C54 H54 119.8(3) ?
C53 C54 H54 119.8(3) ?
C60 C55 C56 117.8(5) yes
C60 C55 C45 122.2(5) yes
C56 C55 C45 119.9(4) yes
C57 C56 C55 123.7(6) yes
C57 C56 H56 118.1(5) ?
C55 C56 H56 118.1(3) ?
C58 C57 C56 117.1(7) yes
C58 C57 H57 121.5(5) ?
C56 C57 H57 121.5(5) ?
C57 C58 C59 122.3(6) yes
C57 C58 H58 118.8(5) ?
C59 C58 H58 118.8(5) ?
C58 C59 C60 118.7(6) yes
C58 C59 H59 120.6(4) ?
C60 C59 H59 120.6(4) ?
C55 C60 C59 120.4(6) yes
C55 C60 H60 119.8(3) ?
C59 C60 H60 119.8(4) ?
C62 C61 C66 120.9(5) yes
C62 C61 C46 120.6(5) yes
C66 C61 C46 118.4(6) yes
C61 C62 C63 118.9(7) yes
C61 C62 H62 120.5(3) ?
C63 C62 H62 120.5(6) ?
C64 C63 C62 118.2(10) yes
C64 C63 H63 120.9(8) ?
C62 C63 H63 120.9(6) ?
C63 C64 C65 124.4(10) yes
C63 C64 H64 117.8(8) ?
C65 C64 H64 117.8(7) ?
C66 C65 C64 115.6(9) yes
C66 C65 H65 122.2(7) ?
C64 C65 H65 122.2(7) ?
C65 C66 C61 121.9(8) yes
C65 C66 H66 119.1(7) ?
C61 C66 H66 119.1(4) ?
C68 C67 C72 119.3(5) yes
C68 C67 C47 118.4(5) yes
C72 C67 C47 122.3(5) yes
C69 C68 C67 120.4(6) yes
C69 C68 H68 119.8(5) ?
C67 C68 H68 119.8(3) ?
C70 C69 C68 119.1(8) yes
C70 C69 H69 120.5(6) ?
C68 C69 H69 120.5(5) ?
C71 C70 C69 121.6(7) yes
C71 C70 H70 119.2(5) ?
C69 C70 H70 119.2(6) ?
C72 C71 C70 119.1(8) yes
C72 C71 H71 120.4(6) ?
C70 C71 H71 120.4(6) ?
C71 C72 C67 120.5(7) yes
C71 C72 H72 119.7(6) ?
C67 C72 H72 119.7(3) ?
C74 C73 C78 119.0(4) yes
C74 C73 C48 121.1(4) yes
C78 C73 C48 119.8(4) yes
C73 C74 C75 121.4(4) yes
C73 C74 H74 119.3(3) ?
C75 C74 H74 119.3(3) ?
C76 C75 C74 118.0(5) yes
C76 C75 H75 121.0(3) ?
C74 C75 H75 121.0(3) ?
C77 C76 C75 121.8(5) yes
C77 C76 H76 119.1(4) ?
C75 C76 H76 119.1(3) ?
C78 C77 C76 118.9(5) yes
C78 C77 H77 120.5(3) ?
C76 C77 H77 120.5(4) ?
C77 C78 C73 120.8(4) yes
C77 C78 H78 119.6(3) ?
C73 C78 H78 119.6(3) ?
C84 C79 C80 120.4(3) yes
C84 C79 C5 120.1(4) yes
C80 C79 C5 119.3(3) yes
C79 C80 C81 119.0(3) yes
C79 C80 C85 122.5(3) yes
C81 C80 C85 118.3(3) yes
C82 C81 C80 119.9(3) yes
C82 C81 C91 122.1(3) yes
C80 C81 C91 117.9(3) yes
C83 C82 C81 120.1(3) yes
C83 C82 C97 120.1(3) yes
C81 C82 C97 119.7(4) yes
C82 C83 C84 119.4(3) yes
C82 C83 C103 118.9(3) yes
C84 C83 C103 121.6(4) yes
C79 C84 C83 120.9(4) yes
C79 C84 C109 122.5(3) yes
C83 C84 C109 116.7(3) yes
C86 C85 C90 119.3(4) yes
C86 C85 C80 117.8(4) yes
C90 C85 C80 122.3(4) yes
C85 C86 C87 120.3(5) yes
C85 C86 H86 119.9(3) ?
C87 C86 H86 119.9(4) ?
C88 C87 C86 119.0(5) yes
C88 C87 H87 120.5(4) ?
C86 C87 H87 120.5(4) ?
C87 C88 C89 121.7(5) yes
C87 C88 H88 119.1(4) ?
C89 C88 H88 119.1(4) ?
C88 C89 C90 120.4(6) yes
C88 C89 H89 119.8(4) ?
C90 C89 H89 119.8(4) ?
C85 C90 C89 119.3(5) yes
C85 C90 H90 120.4(3) ?
C89 C90 H90 120.4(4) ?
C92 C91 C96 119.3(4) yes
C92 C91 C81 122.3(4) yes
C96 C91 C81 118.4(4) yes
C91 C92 C93 119.9(5) yes
C91 C92 H92 120.0(3) ?
C93 C92 H92 120.0(4) ?
C94 C93 C92 121.0(5) yes
C94 C93 H93 119.5(4) ?
C92 C93 H93 119.5(4) ?
C93 C94 C95 119.3(5) yes
C93 C94 H94 120.3(4) ?
C95 C94 H94 120.3(4) ?
C94 C95 C96 120.3(6) yes
C94 C95 H95 119.8(4) ?
C96 C95 H95 119.8(4) ?
C91 C96 C95 120.1(5) yes
C91 C96 H96 120.0(3) ?
C95 C96 H96 120.0(4) ?
C102 C97 C98 118.6(4) yes
C102 C97 C82 119.6(4) yes
C98 C97 C82 121.8(4) yes
C99 C98 C97 120.3(5) yes
C99 C98 H98 119.8(4) ?
C97 C98 H98 119.8(3) ?
C100 C99 C98 119.8(6) yes
C100 C99 H99 120.1(4) ?
C98 C99 H99 120.1(4) ?
C101 C100 C99 120.7(5) yes
C101 C100 H100 119.6(4) ?
C99 C100 H100 119.6(4) ?
C100 C101 C102 119.4(6) yes
C100 C101 H101 120.3(4) ?
C102 C101 H101 120.3(4) ?
C101 C102 C97 121.0(5) yes
C101 C102 H102 119.5(4) ?
C97 C102 H102 119.5(3) ?
C108 C103 C104 119.4(4) yes
C108 C103 C83 121.9(4) yes
C104 C103 C83 118.7(4) yes
C103 C104 C105 120.3(5) yes
C103 C104 H104 119.9(3) ?
C105 C104 H104 119.9(4) ?
C106 C105 C104 119.8(5) yes
C106 C105 H105 120.1(4) ?
C104 C105 H105 120.1(4) ?
C105 C106 C107 120.5(5) yes
C105 C106 H106 119.8(4) ?
C107 C106 H106 119.8(3) ?
C106 C107 C108 119.7(5) yes
C106 C107 H107 120.2(3) ?
C108 C107 H107 120.2(4) ?
C103 C108 C107 120.3(5) yes
C103 C108 H108 119.8(3) ?
C107 C108 H108 119.8(4) ?
C114 C109 C110 118.9(5) yes
C114 C109 C84 119.3(5) yes
C110 C109 C84 121.5(5) yes
C109 C110 C111 119.6(6) yes
C109 C110 H110 120.2(3) ?
C111 C110 H110 120.2(5) ?
C112 C111 C110 120.0(7) yes
C112 C111 H111 120.0(5) ?
C110 C111 H111 120.0(5) ?
C111 C112 C113 121.4(7) yes
C111 C112 H112 119.3(5) ?
C113 C112 H112 119.3(5) ?
C112 C113 C114 119.4(7) yes
C112 C113 H113 120.3(5) ?
C114 C113 H113 120.3(5) ?
C109 C114 C113 120.5(6) yes
C109 C114 H114 119.7(3) ?
C113 C114 H114 119.7(5) ?
C6' C1' C2' 118.5(4) yes
C6' C1' C7' 119.8(4) yes
C2' C1' C7' 121.6(4) yes
C1' C2' C3' 122.2(4) yes
C1' C2' H2' 118.9(3) ?
C3' C2' H2' 118.9(3) ?
C2' C3' C4' 117.4(4) yes
C2' C3' C43' 123.0(4) yes
C4' C3' C43' 119.6(4) yes
C5' C4' C3' 122.1(4) yes
C5' C4' H4' 118.9(3) ?
C3' C4' H4' 118.9(2) ?
C4' C5' C6' 118.3(4) yes
C4' C5' C79' 122.2(4) yes
C6' C5' C79' 119.5(4) yes
C1' C6' C5' 121.4(4) yes
C1' C6' H6' 119.3(2) ?
C5' C6' H6' 119.3(3) ?
C12' C7' C8' 118.8(4) yes
C12' C7' C1' 120.9(4) yes
C8' C7' C1' 120.1(4) yes
C9' C8' C7' 121.3(4) yes
C9' C8' C13' 118.2(4) yes
C7' C8' C13' 120.3(4) yes
C8' C9' C10' 119.3(4) yes
C8' C9' C19' 120.4(5) yes
C10' C9' C19' 120.2(4) yes
C11' C10' C9' 119.4(4) yes
C11' C10' C25' 119.2(5) yes
C9' C10' C25' 121.3(4) yes
C10' C11' C12' 120.0(4) yes
C10' C11' C31' 119.4(5) yes
C12' C11' C31' 120.6(5) yes
C7' C12' C11' 121.1(4) yes
C7' C12' C37' 122.6(4) yes
C11' C12' C37' 116.2(4) yes
C14' C13' C18' 120.7(6) yes
C14' C13' C8' 118.9(5) yes
C18' C13' C8' 119.9(6) yes
C13' C14' C15' 118.3(7) yes
C13' C14' H14' 120.9(4) ?
C15' C14' H14' 120.9(6) ?
C14' C15' C16' 115.4(9) yes
C14' C15' H15' 122.3(6) ?
C16' C15' H15' 122.3(8) ?
C17' C16' C15' 125.7(11) yes
C17' C16' H16' 117.2(8) ?
C15' C16' H16' 117.2(8) ?
C16' C17' C18' 119.6(12) yes
C16' C17' H17' 120.2(8) ?
C18' C17' H17' 120.2(7) ?
C17' C18' C13' 120.3(8) yes
C17' C18' H18' 119.8(7) ?
C13' C18' H18' 119.8(4) ?
C24' C19' C20' 119.4(5) yes
C24' C19' C9' 119.8(5) yes
C20' C19' C9' 120.7(5) yes
C19' C20' C21' 119.5(6) yes
C19' C20' H20' 120.2(3) ?
C21' C20' H20' 120.2(5) ?
C22' C21' C20' 120.7(8) yes
C22' C21' H21' 119.6(6) ?
C20' C21' H21' 119.6(5) ?
C21' C22' C23' 121.6(8) yes
C21' C22' H22' 119.2(6) ?
C23' C22' H22' 119.2(6) ?
C22' C23' C24' 116.8(8) yes
C22' C23' H23' 121.6(6) ?
C24' C23' H23' 121.6(6) ?
C19' C24' C23' 122.0(7) yes
C19' C24' H24' 119.0(3) ?
C23' C24' H24' 119.0(6) ?
C26' C25' C30' 119.8(5) yes
C26' C25' C10' 121.1(5) yes
C30' C25' C10' 119.1(5) yes
C25' C26' C27' 117.7(6) yes
C25' C26' H26' 121.1(4) ?
C27' C26' H26' 121.1(5) ?
C28' C27' C26' 122.0(7) yes
C28' C27' H27' 119.0(5) ?
C26' C27' H27' 119.0(5) ?
C27' C28' C29' 119.2(8) yes
C27' C28' H28' 120.4(5) ?
C29' C28' H28' 120.4(5) ?
C28' C29' C30' 122.2(7) yes
C28' C29' H29' 118.9(5) ?
C30' C29' H29' 118.9(5) ?
C25' C30' C29' 119.0(7) yes
C25' C30' H30' 120.5(4) ?
C29' C30' H30' 120.5(5) ?
C32' C31' C36' 120.9(7) yes
C32' C31' C11' 118.1(7) yes
C36' C31' C11' 120.8(7) yes
C31' C32' C33' 120.1(12) yes
C31' C32' H32' 120.0(5) ?
C33' C32' H32' 120.0(10) ?
C34' C33' C32' 116.3(14) yes
C34' C33' H33' 121.8(11) ?
C32' C33' H33' 121.8(10) ?
C33' C34' C35' 123.0(14) yes
C33' C34' H34' 118.5(11) ?
C35' C34' H34' 118.5(10) ?
C36' C35' C34' 116.6(13) yes
C36' C35' H35' 121.7(9) ?
C34' C35' H35' 121.7(10) ?
C35' C36' C31' 122.5(10) yes
C35' C36' H36' 118.7(9) ?
C31' C36' H36' 118.7(5) ?
C42' C37' C38' 119.4(5) yes
C42' C37' C12' 119.6(6) yes
C38' C37' C12' 120.8(6) yes
C39' C38' C37' 118.2(7) yes
C39' C38' H38' 120.9(6) ?
C37' C38' H38' 120.9(4) ?
C40' C39' C38' 120.7(8) yes
C40' C39' H39' 119.6(6) ?
C38' C39' H39' 119.6(6) ?
C39' C40' C41' 121.0(8) yes
C39' C40' H40' 119.5(6) ?
C41' C40' H40' 119.5(6) ?
C40' C41' C42' 118.6(8) yes
C40' C41' H41' 120.7(6) ?
C42' C41' H41' 120.7(5) ?
C37' C42' C41' 122.0(7) yes
C37' C42' H42' 119.0(4) ?
C41' C42' H42' 119.0(5) ?
C48' C43' C44' 120.0(4) yes
C48' C43' C3' 120.0(4) yes
C44' C43' C3' 119.9(4) yes
C43' C44' C45' 119.6(4) yes
C43' C44' C49' 122.7(4) yes
C45' C44' C49' 117.6(5) yes
C46' C45' C44' 120.1(5) yes
C46' C45' C55' 119.4(5) yes
C44' C45' C55' 120.4(5) yes
C45' C46' C47' 119.6(4) yes
C45' C46' C61' 120.7(5) yes
C47' C46' C61' 119.7(5) yes
C48' C47' C46' 119.6(4) yes
C48' C47' C67' 120.1(4) yes
C46' C47' C67' 120.3(4) yes
C47' C48' C43' 120.7(4) yes
C47' C48' C73' 117.3(4) yes
C43' C48' C73' 121.9(4) yes
C54' C49' C50' 119.1(6) yes
C54' C49' C44' 123.9(7) yes
C50' C49' C44' 116.6(6) yes
C49' C50' C51' 119.3(8) yes
C49' C50' H50' 120.3(4) ?
C51' C50' H50' 120.3(6) ?
C52' C51' C50' 118.1(10) yes
C52' C51' H51' 121.0(8) ?
C50' C51' H51' 121.0(6) ?
C51' C52' C53' 122.9(10) yes
C51' C52' H52' 118.6(8) ?
C53' C52' H52' 118.6(7) ?
C52' C53' C54' 118.0(10) yes
C52' C53' H53' 121.0(7) ?
C54' C53' H53' 121.0(7) ?
C49' C54' C53' 122.6(9) yes
C49' C54' H54' 118.7(5) ?
C53' C54' H54' 118.7(7) ?
C56' C55' C60' 120.6(8) yes
C56' C55' C45' 121.3(8) yes
C60' C55' C45' 118.1(8) yes
C55' C56' C57' 121.7(12) yes
C55' C56' H56' 119.2(5) ?
C57' C56' H56' 119.2(10) ?
C56' C57' C58' 118.5(18) yes
C56' C57' H57' 120.8(10) ?
C58' C57' H57' 120.8(12) ?
C59' C58' C57' 120.2(15) yes
C59' C58' H58' 119.9(14) ?
C57' C58' H58' 119.9(12) ?
C58' C59' C60' 123.5(19) yes
C58' C59' H59' 118.3(14) ?
C60' C59' H59' 118.3(11) ?
C59' C60' C55' 115.6(13) yes
C59' C60' H60' 122.2(11) ?
C55' C60' H60' 122.2(6) ?
C66' C61' C62' 118.3(5) yes
C66' C61' C46' 121.4(6) yes
C62' C61' C46' 120.3(6) yes
C61' C62' C63' 118.7(6) yes
C61' C62' H62' 120.7(3) ?
C63' C62' H62' 120.7(5) ?
C64' C63' C62' 119.9(7) yes
C64' C63' H63' 120.1(5) ?
C62' C63' H63' 120.1(5) ?
C63' C64' C65' 122.1(7) yes
C63' C64' H64' 119.0(5) ?
C65' C64' H64' 119.0(5) ?
C66' C65' C64' 117.4(7) yes
C66' C65' H65' 121.3(6) ?
C64' C65' H65' 121.3(5) ?
C65' C66' C61' 123.6(7) yes
C65' C66' H66' 118.2(6) ?
C61' C66' H66' 118.2(4) ?
C72' C67' C68' 118.9(7) yes
C72' C67' C47' 119.9(7) yes
C68' C67' C47' 121.1(7) yes
C67' C68' C69' 118.2(10) yes
C67' C68' H68' 120.9(5) ?
C69' C68' H68' 120.9(8) ?
C70' C69' C68' 115.8(15) yes
C70' C69' H69' 122.1(13) ?
C68' C69' H69' 122.1(8) ?
C71' C70' C69' 128.9(25) yes
C71' C70' H70' 115.6(17) ?
C69' C70' H70' 115.6(13) ?
C70' C71' C72' 112.4(25) yes
C70' C71' H71' 123.8(17) ?
C72' C71' H71' 123.8(13) ?
C67' C72' C71' 125.8(15) yes
C67' C72' H72' 117.1(5) ?
C71' C72' H72' 117.1(13) ?
C78' C73' C74' 118.9(4) yes
C78' C73' C48' 118.7(5) yes
C74' C73' C48' 122.0(5) yes
C73' C74' C75' 120.1(4) yes
C73' C74' H74' 120.0(3) ?
C75' C74' H74' 120.0(3) ?
C76' C75' C74' 119.8(5) yes
C76' C75' H75' 120.1(3) ?
C74' C75' H75' 120.1(3) ?
C77' C76' C75' 120.6(5) yes
C77' C76' H76' 119.7(4) ?
C75' C76' H76' 119.7(3) ?
C76' C77' C78' 119.8(5) yes
C76' C77' H77' 120.1(3) ?
C78' C77' H77' 120.1(4) ?
C73' C78' C77' 120.9(5) yes
C73' C78' H78' 119.6(3) ?
C77' C78' H78' 119.6(4) ?
C80' C79' C84' 119.2(4) yes
C80' C79' C5' 119.6(4) yes
C84' C79' C5' 121.2(4) yes
C81' C80' C79' 120.6(4) yes
C81' C80' C85' 117.2(4) yes
C79' C80' C85' 122.1(4) yes
C80' C81' C82' 120.2(4) yes
C80' C81' C91' 121.8(4) yes
C82' C81' C91' 118.0(4) yes
C83' C82' C81' 119.5(4) yes
C83' C82' C97' 120.2(4) yes
C81' C82' C97' 120.2(4) yes
C82' C83' C84' 120.5(4) yes
C82' C83' C203 119.8(4) yes
C84' C83' C203 119.7(4) yes
C83' C84' C79' 119.9(4) yes
C83' C84' C209 119.3(4) yes
C79' C84' C209 120.8(4) yes
C86' C85' C90' 120.0(4) yes
C86' C85' C80' 119.1(4) yes
C90' C85' C80' 120.9(4) yes
C85' C86' C87' 120.0(5) yes
C85' C86' H86' 120.0(3) ?
C87' C86' H86' 120.0(4) ?
C88' C87' C86' 120.2(6) yes
C88' C87' H87' 119.9(5) ?
C86' C87' H87' 119.9(4) ?
C87' C88' C89' 120.4(6) yes
C87' C88' H88' 119.8(5) ?
C89' C88' H88' 119.8(4) ?
C90' C89' C88' 119.6(6) yes
C90' C89' H89' 120.2(4) ?
C88' C89' H89' 120.2(4) ?
C89' C90' C85' 119.7(5) yes
C89' C90' H90' 120.1(4) ?
C85' C90' H90' 120.1(3) ?
C96' C91' C92' 119.1(5) yes
C96' C91' C81' 121.1(4) yes
C92' C91' C81' 119.7(5) yes
C91' C92' C93' 119.2(6) yes
C91' C92' H92' 120.4(3) ?
C93' C92' H92' 120.4(5) ?
C92' C93' C94' 120.1(7) yes
C92' C93' H93' 119.9(5) ?
C94' C93' H93' 119.9(5) ?
C95' C94' C93' 119.3(6) yes
C95' C94' H94' 120.4(4) ?
C93' C94' H94' 120.4(5) ?
C96' C95' C94' 119.5(5) yes
C96' C95' H95' 120.3(4) ?
C94' C95' H95' 120.3(4) ?
C91' C96' C95' 122.7(5) yes
C91' C96' H96' 118.6(3) ?
C95' C96' H96' 118.6(4) ?
C202 C97' C98' 119.2(5) yes
C202 C97' C82' 120.7(4) yes
C98' C97' C82' 120.1(5) yes
C97' C98' C99' 118.4(6) yes
C97' C98' H98' 120.8(4) ?
C99' C98' H98' 120.8(5) ?
C200 C99' C98' 121.7(7) yes
C200 C99' H99' 119.2(5) ?
C98' C99' H99' 119.2(5) ?
C99' C200 C201 119.5(7) yes
C99' C200 H200 120.2(5) ?
C201 C200 H200 120.2(5) ?
C202 C201 C200 119.0(6) yes
C202 C201 H201 120.5(4) ?
C200 C201 H201 120.5(5) ?
C201 C202 C97' 122.1(5) yes
C201 C202 H202 119.0(4) ?
C97' C202 H202 119.0(3) ?
C208 C203 C204 119.6(4) yes
C208 C203 C83' 121.1(4) yes
C204 C203 C83' 119.2(4) yes
C203 C204 C205 118.3(5) yes
C203 C204 H204 120.9(3) ?
C205 C204 H204 120.9(4) ?
C206 C205 C204 122.2(6) yes
C206 C205 H205 118.9(4) ?
C204 C205 H205 118.9(4) ?
C205 C206 C207 120.0(6) yes
C205 C206 H206 120.0(4) ?
C207 C206 H206 120.0(4) ?
C206 C207 C208 120.3(6) yes
C206 C207 H207 119.8(4) ?
C208 C207 H207 119.8(4) ?
C203 C208 C207 119.6(5) yes
C203 C208 H208 120.2(3) ?
C207 C208 H208 120.2(4) ?
C210 C209 C214 117.6(4) yes
C210 C209 C84' 122.1(4) yes
C214 C209 C84' 120.2(4) yes
C211 C210 C209 122.3(5) yes
C211 C210 H210 118.8(3) ?
C209 C210 H210 118.8(3) ?
C212 C211 C210 119.7(5) yes
C212 C211 H211 120.1(3) ?
C210 C211 H211 120.1(3) ?
C211 C212 C213 119.7(5) yes
C211 C212 H212 120.1(3) ?
C213 C212 H212 120.1(4) ?
C214 C213 C212 121.4(5) yes
C214 C213 H213 119.3(3) ?
C212 C213 H213 119.3(4) ?
C213 C214 C209 119.2(5) yes
C213 C214 H214 120.4(3) ?
C209 C214 H214 120.4(3) ?

loop_
_geom_bond_atom_site_label_1
_geom_bond_atom_site_label_2
_geom_bond_distance
_geom_bond_publ_flag
C1 C2 1.373(5) yes
C1 C6 1.407(5) yes
C1 C7 1.480(6) yes
C2 C3 1.386(5) yes
C2 H2 0.93 ?
C3 C4 1.371(5) yes
C3 C43 1.501(6) yes
C4 C5 1.348(5) yes
C4 H4 0.93 ?
C5 C6 1.392(5) yes
C5 C79 1.533(5) yes
C6 H6 0.93 ?
C7 C8 1.397(6) yes
C7 C12 1.401(6) yes
C8 C9 1.407(6) yes
C8 C13 1.486(6) yes
C9 C10 1.397(7) yes
C9 C19 1.480(8) yes
C10 C11 1.361(7) yes
C10 C25 1.529(8) yes
C11 C12 1.413(6) yes
C11 C31 1.517(7) yes
C12 C37 1.490(7) yes
C13 C18 1.368(7) yes
C13 C14 1.391(7) yes
C14 C15 1.372(8) yes
C14 H14 0.93 ?
C15 C16 1.338(9) yes
C15 H15 0.93 ?
C16 C17 1.376(9) yes
C16 H16 0.93 ?
C17 C18 1.398(9) yes
C17 H17 0.93 ?
C18 H18 0.93 ?
C19 C24 1.346(8) yes
C19 C20 1.441(8) yes
C20 C21 1.383(10) yes
C20 H20 0.93 ?
C21 C22 1.359(14) yes
C21 H21 0.93 ?
C22 C23 1.364(14) yes
C22 H22 0.93 ?
C23 C24 1.436(13) yes
C23 H23 0.93 ?
C24 H24 0.93 ?
C25 C30 1.348(9) yes
C25 C26 1.397(9) yes
C26 C27 1.336(11) yes
C26 H26 0.93 ?
C27 C28 1.44(2) yes
C27 H27 0.93 ?
C28 C29 1.32(2) yes
C28 H28 0.93 ?
C29 C30 1.461(12) yes
C29 H29 0.93 ?
C30 H30 0.93 ?
C31 C36 1.334(8) yes
C31 C32 1.396(8) yes
C32 C33 1.369(10) yes
C32 H32 0.93 ?
C33 C34 1.350(12) yes
C33 H33 0.93 ?
C34 C35 1.365(13) yes
C34 H34 0.93 ?
C35 C36 1.427(11) yes
C35 H35 0.93 ?
C36 H36 0.93 ?
C37 C42 1.394(7) yes
C37 C38 1.397(7) yes
C38 C39 1.388(9) yes
C38 H38 0.93 ?
C39 C40 1.376(10) yes
C39 H39 0.93 ?
C40 C41 1.365(10) yes
C40 H40 0.93 ?
C41 C42 1.350(9) yes
C41 H41 0.93 ?
C42 H42 0.93 ?
C43 C48 1.409(6) yes
C43 C44 1.415(5) yes
C44 C45 1.397(6) yes
C44 C49 1.480(6) yes
C45 C46 1.383(6) yes
C45 C55 1.513(6) yes
C46 C47 1.422(6) yes
C46 C61 1.481(7) yes
C47 C48 1.392(6) yes
C47 C67 1.497(7) yes
C48 C73 1.507(6) yes
C49 C50 1.382(6) yes
C49 C54 1.385(6) yes
C50 C51 1.380(6) yes
C50 H50 0.93 ?
C51 C52 1.342(7) yes
C51 H51 0.93 ?
C52 C53 1.389(7) yes
C52 H52 0.93 ?
C53 C54 1.392(7) yes
C53 H53 0.93 ?
C54 H54 0.93 ?
C55 C60 1.355(6) yes
C55 C56 1.408(7) yes
C56 C57 1.359(8) yes
C56 H56 0.93 ?
C57 C58 1.356(10) yes
C57 H57 0.93 ?
C58 C59 1.393(9) yes
C58 H58 0.93 ?
C59 C60 1.403(8) yes
C59 H59 0.93 ?
C60 H60 0.93 ?
C61 C62 1.382(7) yes
C61 C66 1.385(8) yes
C62 C63 1.410(11) yes
C62 H62 0.93 ?
C63 C64 1.364(15) yes
C63 H63 0.93 ?
C64 C65 1.41(2) yes
C64 H64 0.93 ?
C65 C66 1.384(10) yes
C65 H65 0.93 ?
C66 H66 0.93 ?
C67 C68 1.384(7) yes
C67 C72 1.401(7) yes
C68 C69 1.384(9) yes
C68 H68 0.93 ?
C69 C70 1.381(11) yes
C69 H69 0.93 ?
C70 C71 1.378(11) yes
C70 H70 0.93 ?
C71 C72 1.373(9) yes
C71 H71 0.93 ?
C72 H72 0.93 ?
C73 C74 1.371(6) yes
C73 C78 1.380(6) yes
C74 C75 1.382(6) yes
C74 H74 0.93 ?
C75 C76 1.374(7) yes
C75 H75 0.93 ?
C76 C77 1.372(8) yes
C76 H76 0.93 ?
C77 C78 1.371(7) yes
C77 H77 0.93 ?
C78 H78 0.93 ?
C79 C84 1.390(5) yes
C79 C80 1.397(5) yes
C80 C81 1.421(5) yes
C80 C85 1.482(6) yes
C81 C82 1.409(5) yes
C81 C91 1.502(6) yes
C82 C83 1.392(5) yes
C82 C97 1.491(5) yes
C83 C84 1.398(5) yes
C83 C103 1.516(6) yes
C84 C109 1.518(6) yes
C85 C86 1.371(6) yes
C85 C90 1.386(6) yes
C86 C87 1.418(8) yes
C86 H86 0.93 ?
C87 C88 1.333(8) yes
C87 H87 0.93 ?
C88 C89 1.358(9) yes
C88 H88 0.93 ?
C89 C90 1.388(8) yes
C89 H89 0.93 ?
C90 H90 0.93 ?
C91 C92 1.378(6) yes
C91 C96 1.381(6) yes
C92 C93 1.396(7) yes
C92 H92 0.93 ?
C93 C94 1.360(8) yes
C93 H93 0.93 ?
C94 C95 1.380(9) yes
C94 H94 0.93 ?
C95 C96 1.394(7) yes
C95 H95 0.93 ?
C96 H96 0.93 ?
C97 C102 1.384(6) yes
C97 C98 1.392(6) yes
C98 C99 1.378(8) yes
C98 H98 0.93 ?
C99 C100 1.374(10) yes
C99 H99 0.93 ?
C100 C101 1.373(10) yes
C100 H100 0.93 ?
C101 C102 1.377(7) yes
C101 H101 0.93 ?
C102 H102 0.93 ?
C103 C108 1.364(6) yes
C103 C104 1.376(6) yes
C104 C105 1.395(7) yes
C104 H104 0.93 ?
C105 C106 1.353(8) yes
C105 H105 0.93 ?
C106 C107 1.375(8) yes
C106 H106 0.93 ?
C107 C108 1.390(7) yes
C107 H107 0.93 ?
C108 H108 0.93 ?
C109 C114 1.374(7) yes
C109 C110 1.385(7) yes
C110 C111 1.393(9) yes
C110 H110 0.93 ?
C111 C112 1.349(10) yes
C111 H111 0.93 ?
C112 C113 1.351(10) yes
C112 H112 0.93 ?
C113 C114 1.392(8) yes
C113 H113 0.93 ?
C114 H114 0.93 ?
C1' C6' 1.380(6) yes
C1' C2' 1.385(6) yes
C1' C7' 1.487(6) yes
C2' C3' 1.386(6) yes
C2' H2' 0.93 ?
C3' C4' 1.414(6) yes
C3' C43' 1.482(6) yes
C4' C5' 1.362(6) yes
C4' H4' 0.93 ?
C5' C6' 1.413(6) yes
C5' C79' 1.482(6) yes
C6' H6' 0.93 ?
C7' C12' 1.368(6) yes
C7' C8' 1.415(6) yes
C8' C9' 1.374(6) yes
C8' C13' 1.507(7) yes
C9' C10' 1.416(7) yes
C9' C19' 1.507(7) yes
C10' C11' 1.394(7) yes
C10' C25' 1.516(7) yes
C11' C12' 1.398(6) yes
C11' C31' 1.510(8) yes
C12' C37' 1.517(7) yes
C13' C14' 1.394(8) yes
C13' C18' 1.403(8) yes
C14' C15' 1.426(11) yes
C14' H14' 0.93 ?
C15' C16' 1.430(14) yes
C15' H15' 0.93 ?
C16' C17' 1.28(2) yes
C16' H16' 0.93 ?
C17' C18' 1.356(11) yes
C17' H17' 0.93 ?
C18' H18' 0.93 ?
C19' C24' 1.358(7) yes
C19' C20' 1.387(7) yes
C20' C21' 1.405(9) yes
C20' H20' 0.93 ?
C21' C22' 1.335(11) yes
C21' H21' 0.93 ?
C22' C23' 1.404(12) yes
C22' H22' 0.93 ?
C23' C24' 1.417(10) yes
C23' H23' 0.93 ?
C24' H24' 0.93 ?
C25' C26' 1.367(8) yes
C25' C30' 1.371(7) yes
C26' C27' 1.437(9) yes
C26' H26' 0.93 ?
C27' C28' 1.318(10) yes
C27' H27' 0.93 ?
C28' C29' 1.332(11) yes
C28' H28' 0.93 ?
C29' C30' 1.398(10) yes
C29' H29' 0.93 ?
C30' H30' 0.93 ?
C31' C32' 1.360(10) yes
C31' C36' 1.378(9) yes
C32' C33' 1.42(2) yes
C32' H32' 0.93 ?
C33' C34' 1.37(2) yes
C33' H33' 0.93 ?
C34' C35' 1.44(2) yes
C34' H34' 0.93 ?
C35' C36' 1.324(14) yes
C35' H35' 0.93 ?
C36' H36' 0.93 ?
C37' C42' 1.360(8) yes
C37' C38' 1.393(8) yes
C38' C39' 1.385(10) yes
C38' H38' 0.93 ?
C39' C40' 1.360(12) yes
C39' H39' 0.93 ?
C40' C41' 1.362(11) yes
C40' H40' 0.93 ?
C41' C42' 1.365(9) yes
C41' H41' 0.93 ?
C42' H42' 0.93 ?
C43' C48' 1.396(6) yes
C43' C44' 1.406(7) yes
C44' C45' 1.419(7) yes
C44' C49' 1.485(8) yes
C45' C46' 1.386(7) yes
C45' C55' 1.493(9) yes
C46' C47' 1.438(7) yes
C46' C61' 1.502(7) yes
C47' C48' 1.385(6) yes
C47' C67' 1.472(8) yes
C48' C73' 1.494(7) yes
C49' C54' 1.339(9) yes
C49' C50' 1.425(10) yes
C50' C51' 1.438(11) yes
C50' H50' 0.93 ?
C51' C52' 1.37(2) yes
C51' H51' 0.93 ?
C52' C53' 1.38(2) yes
C52' H52' 0.93 ?
C53' C54' 1.411(13) yes
C53' H53' 0.93 ?
C54' H54' 0.93 ?
C55' C56' 1.327(11) yes
C55' C60' 1.434(12) yes
C56' C57' 1.39(2) yes
C56' H56' 0.93 ?
C57' C58' 1.40(3) yes
C57' H57' 0.93 ?
C58' C59' 1.31(3) yes
C58' H58' 0.93 ?
C59' C60' 1.41(2) yes
C59' H59' 0.93 ?
C60' H60' 0.93 ?
C61' C66' 1.370(9) yes
C61' C62' 1.387(7) yes
C62' C63' 1.427(8) yes
C62' H62' 0.93 ?
C63' C64' 1.341(10) yes
C63' H63' 0.93 ?
C64' C65' 1.380(10) yes
C64' H64' 0.93 ?
C65' C66' 1.367(9) yes
C65' H65' 0.93 ?
C66' H66' 0.93 ?
C67' C72' 1.365(12) yes
C67' C68' 1.372(10) yes
C68' C69' 1.483(15) yes
C68' H68' 0.93 ?
C69' C70' 1.36(3) yes
C69' H69' 0.93 ?
C70' C71' 1.33(3) yes
C70' H70' 0.93 ?
C71' C72' 1.41(2) yes
C71' H71' 0.93 ?
C72' H72' 0.93 ?
C73' C78' 1.370(7) yes
C73' C74' 1.396(7) yes
C74' C75' 1.397(6) yes
C74' H74' 0.93 ?
C75' C76' 1.371(7) yes
C75' H75' 0.93 ?
C76' C77' 1.367(8) yes
C76' H76' 0.93 ?
C77' C78' 1.398(8) yes
C77' H77' 0.93 ?
C78' H78' 0.93 ?
C79' C80' 1.401(5) yes
C79' C84' 1.413(6) yes
C80' C81' 1.390(6) yes
C80' C85' 1.498(6) yes
C81' C82' 1.415(6) yes
C81' C91' 1.518(6) yes
C82' C83' 1.390(6) yes
C82' C97' 1.483(6) yes
C83' C84' 1.405(6) yes
C83' C203 1.519(6) yes
C84' C209 1.475(6) yes
C85' C86' 1.376(6) yes
C85' C90' 1.388(6) yes
C86' C87' 1.393(8) yes
C86' H86' 0.93 ?
C87' C88' 1.349(10) yes
C87' H87' 0.93 ?
C88' C89' 1.401(11) yes
C88' H88' 0.93 ?
C89' C90' 1.381(8) yes
C89' H89' 0.93 ?
C90' H90' 0.93 ?
C91' C96' 1.340(6) yes
C91' C92' 1.380(7) yes
C92' C93' 1.380(9) yes
C92' H92' 0.93 ?
C93' C94' 1.386(10) yes
C93' H93' 0.93 ?
C94' C95' 1.360(9) yes
C94' H94' 0.93 ?
C95' C96' 1.353(7) yes
C95' H95' 0.93 ?
C96' H96' 0.93 ?
C97' C202 1.371(7) yes
C97' C98' 1.382(7) yes
C98' C99' 1.396(11) yes
C98' H98' 0.93 ?
C99' C200 1.358(11) yes
C99' H99' 0.93 ?
C200 C201 1.384(10) yes
C200 H200 0.93 ?
C201 C202 1.368(7) yes
C201 H201 0.93 ?
C202 H202 0.93 ?
C203 C208 1.368(6) yes
C203 C204 1.382(6) yes
C204 C205 1.390(8) yes
C204 H204 0.93 ?
C205 C206 1.318(8) yes
C205 H205 0.93 ?
C206 C207 1.358(8) yes
C206 H206 0.93 ?
C207 C208 1.388(7) yes
C207 H207 0.93 ?
C208 H208 0.93 ?
C209 C210 1.390(6) yes
C209 C214 1.404(6) yes
C210 C211 1.366(7) yes
C210 H210 0.93 ?
C211 C212 1.360(8) yes
C211 H211 0.93 ?
C212 C213 1.380(8) yes
C212 H212 0.93 ?
C213 C214 1.379(7) yes
C213 H213 0.93 ?
C214 H214 0.93 ?

loop_
_geom_torsion_atom_site_label_1
_geom_torsion_atom_site_label_2
_geom_torsion_atom_site_label_3
_geom_torsion_atom_site_label_4
_geom_torsion
C6 C1 C2 C3 -1.3(5)
C7 C1 C2 C3 179.6(3)
C1 C2 C3 C4 1.1(5)
C1 C2 C3 C43 -178.8(3)
C2 C3 C4 C5 -1.6(5)
C43 C3 C4 C5 178.3(3)
C3 C4 C5 C6 2.4(5)
C3 C4 C5 C79 -179.8(3)
C4 C5 C6 C1 -2.5(5)
C79 C5 C6 C1 179.7(3)
C2 C1 C6 C5 2.0(5)
C7 C1 C6 C5 -178.9(3)
C2 C1 C7 C8 -122.4(4)
C6 C1 C7 C8 58.4(5)
C2 C1 C7 C12 56.4(5)
C6 C1 C7 C12 -122.7(4)
C12 C7 C8 C9 -0.9(6)
C1 C7 C8 C9 178.0(4)
C12 C7 C8 C13 -178.7(4)
C1 C7 C8 C13 0.2(6)
C7 C8 C9 C10 -1.8(6)
C13 C8 C9 C10 176.1(4)
C7 C8 C9 C19 177.5(4)
C13 C8 C9 C19 -4.6(6)
C8 C9 C10 C11 3.0(7)
C19 C9 C10 C11 -176.2(5)
C8 C9 C10 C25 -177.9(5)
C19 C9 C10 C25 2.9(7)
C9 C10 C11 C12 -1.6(7)
C25 C10 C11 C12 179.4(5)
C9 C10 C11 C31 178.7(5)
C25 C10 C11 C31 -0.4(8)
C8 C7 C12 C11 2.3(6)
C1 C7 C12 C11 -176.6(4)
C8 C7 C12 C37 -174.7(4)
C1 C7 C12 C37 6.4(6)
C10 C11 C12 C7 -1.1(7)
C31 C11 C12 C7 178.6(4)
C10 C11 C12 C37 176.1(4)
C31 C11 C12 C37 -4.2(7)
C7 C8 C13 C18 -111.6(5)
C9 C8 C13 C18 70.5(6)
C7 C8 C13 C14 72.8(5)
C9 C8 C13 C14 -105.0(5)
C18 C13 C14 C15 -2.5(7)
C8 C13 C14 C15 173.1(4)
C13 C14 C15 C16 0.2(8)
C14 C15 C16 C17 1.5(10)
C15 C16 C17 C18 -1.0(11)
C14 C13 C18 C17 2.9(7)
C8 C13 C18 C17 -172.7(5)
C16 C17 C18 C13 -1.1(10)
C10 C9 C19 C24 74.3(7)
C8 C9 C19 C24 -104.9(6)
C10 C9 C19 C20 -106.8(6)
C8 C9 C19 C20 74.0(6)
C24 C19 C20 C21 -0.7(9)
C9 C19 C20 C21 -179.6(6)
C19 C20 C21 C22 2.0(12)
C20 C21 C22 C23 -2.3(16)
C21 C22 C23 C24 1.5(18)
C20 C19 C24 C23 -0.3(9)
C9 C19 C24 C23 178.7(6)
C22 C23 C24 C19 -0.1(14)
C11 C10 C25 C30 68.5(7)
C9 C10 C25 C30 -110.5(7)
C11 C10 C25 C26 -109.3(7)
C9 C10 C25 C26 71.6(7)
C30 C25 C26 C27 4.4(11)
C10 C25 C26 C27 -177.8(7)
C25 C26 C27 C28 -5.4(14)
C26 C27 C28 C29 5.4(20)
C27 C28 C29 C30 -4.0(20)
C26 C25 C30 C29 -2.7(10)
C10 C25 C30 C29 179.5(6)
C28 C29 C30 C25 2.6(14)
C10 C11 C31 C36 -109.6(6)
C12 C11 C31 C36 70.7(7)
C10 C11 C31 C32 69.1(7)
C12 C11 C31 C32 -110.6(6)
C36 C31 C32 C33 0.4(9)
C11 C31 C32 C33 -178.4(6)
C31 C32 C33 C34 1.4(11)
C32 C33 C34 C35 -2.3(14)
C33 C34 C35 C36 1.5(14)
C32 C31 C36 C35 -1.2(9)
C11 C31 C36 C35 177.5(6)
C34 C35 C36 C31 0.3(11)
C7 C12 C37 C42 71.6(6)
C11 C12 C37 C42 -105.6(5)
C7 C12 C37 C38 -113.8(5)
C11 C12 C37 C38 69.1(6)
C42 C37 C38 C39 1.2(7)
C12 C37 C38 C39 -173.5(5)
C37 C38 C39 C40 -0.3(9)
C38 C39 C40 C41 -0.5(10)
C39 C40 C41 C42 0.4(10)
C40 C41 C42 C37 0.6(9)
C38 C37 C42 C41 -1.4(7)
C12 C37 C42 C41 173.4(5)
C4 C3 C43 C48 59.9(5)
C2 C3 C43 C48 -120.2(4)
C4 C3 C43 C44 -118.3(4)
C2 C3 C43 C44 61.6(5)
C48 C43 C44 C45 3.1(5)
C3 C43 C44 C45 -178.7(3)
C48 C43 C44 C49 -176.9(3)
C3 C43 C44 C49 1.3(5)
C43 C44 C45 C46 -4.3(5)
C49 C44 C45 C46 175.6(4)
C43 C44 C45 C55 -179.7(4)
C49 C44 C45 C55 0.3(5)
C44 C45 C46 C47 2.7(6)
C55 C45 C46 C47 178.2(4)
C44 C45 C46 C61 -179.1(4)
C55 C45 C46 C61 -3.6(6)
C45 C46 C47 C48 0.1(6)
C61 C46 C47 C48 -178.1(4)
C45 C46 C47 C67 178.3(4)
C61 C46 C47 C67 0.2(6)
C46 C47 C48 C43 -1.2(6)
C67 C47 C48 C43 -179.4(4)
C46 C47 C48 C73 177.1(4)
C67 C47 C48 C73 -1.1(6)
C44 C43 C48 C47 -0.4(5)
C3 C43 C48 C47 -178.6(3)
C44 C43 C48 C73 -178.7(3)
C3 C43 C48 C73 3.2(5)
C45 C44 C49 C50 -109.5(4)
C43 C44 C49 C50 70.5(5)
C45 C44 C49 C54 65.2(5)
C43 C44 C49 C54 -114.8(4)
C54 C49 C50 C51 -3.4(6)
C44 C49 C50 C51 171.5(4)
C49 C50 C51 C52 1.5(7)
C50 C51 C52 C53 1.9(7)
C51 C52 C53 C54 -3.3(7)
C50 C49 C54 C53 1.9(6)
C44 C49 C54 C53 -172.9(4)
C52 C53 C54 C49 1.4(7)
C46 C45 C55 C60 69.0(5)
C44 C45 C55 C60 -115.4(5)
C46 C45 C55 C56 -107.3(5)
C44 C45 C55 C56 68.3(5)
C60 C55 C56 C57 -0.5(7)
C45 C55 C56 C57 175.9(5)
C55 C56 C57 C58 -0.1(8)
C56 C57 C58 C59 0.1(9)
C57 C58 C59 C60 0.5(9)
C56 C55 C60 C59 1.2(6)
C45 C55 C60 C59 -175.2(4)
C58 C59 C60 C55 -1.2(8)
C45 C46 C61 C62 69.2(6)
C47 C46 C61 C62 -112.7(5)
C45 C46 C61 C66 -109.8(5)
C47 C46 C61 C66 68.3(6)
C66 C61 C62 C63 2.1(7)
C46 C61 C62 C63 -176.9(5)
C61 C62 C63 C64 -1.7(9)
C62 C63 C64 C65 0.9(13)
C63 C64 C65 C66 -0.5(13)
C64 C65 C66 C61 0.9(10)
C62 C61 C66 C65 -1.7(8)
C46 C61 C66 C65 177.3(5)
C48 C47 C67 C68 -115.5(5)
C46 C47 C67 C68 66.2(5)
C48 C47 C67 C72 65.2(6)
C46 C47 C67 C72 -113.1(5)
C72 C67 C68 C69 -0.2(7)
C47 C67 C68 C69 -179.6(5)
C67 C68 C69 C70 1.3(8)
C68 C69 C70 C71 -1.5(10)
C69 C70 C71 C72 0.6(10)
C70 C71 C72 C67 0.6(8)
C68 C67 C72 C71 -0.8(7)
C47 C67 C72 C71 178.6(5)
C47 C48 C73 C74 67.9(5)
C43 C48 C73 C74 -113.9(4)
C47 C48 C73 C78 -108.2(5)
C43 C48 C73 C78 70.1(5)
C78 C73 C74 C75 2.2(6)
C48 C73 C74 C75 -173.9(4)
C73 C74 C75 C76 -1.3(7)
C74 C75 C76 C77 0.2(8)
C75 C76 C77 C78 0.1(8)
C76 C77 C78 C73 0.7(7)
C74 C73 C78 C77 -1.9(6)
C48 C73 C78 C77 174.2(4)
C4 C5 C79 C84 -117.6(4)
C6 C5 C79 C84 60.1(5)
C4 C5 C79 C80 57.4(5)
C6 C5 C79 C80 -124.8(4)
C84 C79 C80 C81 0.1(5)
C5 C79 C80 C81 -174.9(3)
C84 C79 C80 C85 -174.7(4)
C5 C79 C80 C85 10.2(6)
C79 C80 C81 C82 -0.8(5)
C85 C80 C81 C82 174.3(3)
C79 C80 C81 C91 175.6(4)
C85 C80 C81 C91 -9.3(5)
C80 C81 C82 C83 -2.2(5)
C91 C81 C82 C83 -178.4(4)
C80 C81 C82 C97 -178.6(3)
C91 C81 C82 C97 5.1(6)
C81 C82 C83 C84 5.7(5)
C97 C82 C83 C84 -177.8(3)
C81 C82 C83 C103 -176.9(3)
C97 C82 C83 C103 -0.5(5)
C80 C79 C84 C83 3.5(6)
C5 C79 C84 C83 178.5(4)
C80 C79 C84 C109 -176.4(4)
C5 C79 C84 C109 -1.4(6)
C82 C83 C84 C79 -6.5(5)
C103 C83 C84 C79 176.3(4)
C82 C83 C84 C109 173.5(4)
C103 C83 C84 C109 -3.8(6)
C79 C80 C85 C86 71.3(5)
C81 C80 C85 C86 -103.6(4)
C79 C80 C85 C90 -117.5(4)
C81 C80 C85 C90 67.6(5)
C90 C85 C86 C87 -0.1(6)
C80 C85 C86 C87 171.3(4)
C85 C86 C87 C88 -0.6(7)
C86 C87 C88 C89 0.4(8)
C87 C88 C89 C90 0.7(8)
C86 C85 C90 C89 1.2(6)
C80 C85 C90 C89 -169.8(4)
C88 C89 C90 C85 -1.5(7)
C82 C81 C91 C92 -110.4(4)
C80 C81 C91 C92 73.2(5)
C82 C81 C91 C96 71.2(5)
C80 C81 C91 C96 -105.1(4)
C96 C91 C92 C93 1.6(6)
C81 C91 C92 C93 -176.7(4)
C91 C92 C93 C94 0.2(7)
C92 C93 C94 C95 -1.7(8)
C93 C94 C95 C96 1.4(8)
C92 C91 C96 C95 -2.0(6)
C81 C91 C96 C95 176.4(4)
C94 C95 C96 C91 0.5(7)
C83 C82 C97 C102 63.5(5)
C81 C82 C97 C102 -120.1(4)
C83 C82 C97 C98 -117.3(4)
C81 C82 C97 C98 59.1(5)
C102 C97 C98 C99 -2.3(6)
C82 C97 C98 C99 178.5(4)
C97 C98 C99 C100 1.8(7)
C98 C99 C100 C101 -1.2(8)
C99 C100 C101 C102 1.0(9)
C100 C101 C102 C97 -1.6(8)
C98 C97 C102 C101 2.2(6)
C82 C97 C102 C101 -178.6(4)
C82 C83 C103 C108 -105.6(5)
C84 C83 C103 C108 71.7(5)
C82 C83 C103 C104 74.1(5)
C84 C83 C103 C104 -108.6(4)
C108 C103 C104 C105 -1.5(7)
C83 C103 C104 C105 178.8(4)
C103 C104 C105 C106 0.1(8)
C104 C105 C106 C107 0.9(9)
C105 C106 C107 C108 -0.5(9)
C104 C103 C108 C107 1.9(7)
C83 C103 C108 C107 -178.4(4)
C106 C107 C108 C103 -0.9(8)
C79 C84 C109 C114 75.8(5)
C83 C84 C109 C114 -104.1(4)
C79 C84 C109 C110 -109.5(5)
C83 C84 C109 C110 70.5(5)
C114 C109 C110 C111 0.8(7)
C84 C109 C110 C111 -173.9(4)
C109 C110 C111 C112 1.6(8)
C110 C111 C112 C113 -1.5(10)
C111 C112 C113 C114 -1.1(10)
C110 C109 C114 C113 -3.4(6)
C84 C109 C114 C113 171.4(4)
C112 C113 C114 C109 3.6(8)
C6' C1' C2' C3' 1.2(6)
C7' C1' C2' C3' -179.9(4)
C1' C2' C3' C4' -1.0(6)
C1' C2' C3' C43' -179.8(4)
C2' C3' C4' C5' 0.6(6)
C43' C3' C4' C5' 179.5(4)
C3' C4' C5' C6' -0.5(6)
C3' C4' C5' C79' 179.4(3)
C2' C1' C6' C5' -1.0(5)
C7' C1' C6' C5' -179.9(4)
C4' C5' C6' C1' 0.7(5)
C79' C5' C6' C1' -179.2(3)
C6' C1' C7' C12' 120.0(5)
C2' C1' C7' C12' -58.9(6)
C6' C1' C7' C8' -56.0(6)
C2' C1' C7' C8' 125.1(5)
C12' C7' C8' C9' -1.4(6)
C1' C7' C8' C9' 174.6(4)
C12' C7' C8' C13' 174.0(4)
C1' C7' C8' C13' -10.0(6)
C7' C8' C9' C10' 0.9(6)
C13' C8' C9' C10' -174.5(4)
C7' C8' C9' C19' -175.6(4)
C13' C8' C9' C19' 8.9(7)
C8' C9' C10' C11' 0.8(7)
C19' C9' C10' C11' 177.3(4)
C8' C9' C10' C25' -177.9(4)
C19' C9' C10' C25' -1.4(7)
C9' C10' C11' C12' -2.0(7)
C25' C10' C11' C12' 176.7(4)
C9' C10' C11' C31' 177.3(5)
C25' C10' C11' C31' -4.0(7)
C8' C7' C12' C11' 0.2(7)
C1' C7' C12' C11' -175.8(4)
C8' C7' C12' C37' 178.9(5)
C1' C7' C12' C37' 2.9(7)
C10' C11' C12' C7' 1.5(7)
C31' C11' C12' C7' -177.7(5)
C10' C11' C12' C37' -177.3(5)
C31' C11' C12' C37' 3.5(7)
C9' C8' C13' C14' 103.8(5)
C7' C8' C13' C14' -71.7(5)
C9' C8' C13' C18' -68.6(6)
C7' C8' C13' C18' 115.8(5)
C18' C13' C14' C15' 0.6(7)
C8' C13' C14' C15' -171.8(4)
C13' C14' C15' C16' 0.0(8)
C14' C15' C16' C17' -1.8(14)
C15' C16' C17' C18' 2.8(16)
C16' C17' C18' C13' -2.0(13)
C14' C13' C18' C17' 0.3(8)
C8' C13' C18' C17' 172.6(6)
C8' C9' C19' C24' 108.6(6)
C10' C9' C19' C24' -67.9(6)
C8' C9' C19' C20' -66.8(6)
C10' C9' C19' C20' 116.7(5)
C24' C19' C20' C21' -1.2(7)
C9' C19' C20' C21' 174.2(4)
C19' C20' C21' C22' 2.1(8)
C20' C21' C22' C23' -3.3(11)
C21' C22' C23' C24' 3.5(12)
C20' C19' C24' C23' 1.6(8)
C9' C19' C24' C23' -173.9(5)
C22' C23' C24' C19' -2.6(10)
C11' C10' C25' C26' 116.9(6)
C9' C10' C25' C26' -64.4(7)
C11' C10' C25' C30' -63.2(7)
C9' C10' C25' C30' 115.5(6)
C30' C25' C26' C27' 2.3(9)
C10' C25' C26' C27' -177.8(6)
C25' C26' C27' C28' -2.8(11)
C26' C27' C28' C29' 2.4(13)
C27' C28' C29' C30' -1.6(15)
C26' C25' C30' C29' -1.7(10)
C10' C25' C30' C29' 178.5(7)
C28' C29' C30' C25' 1.2(13)
C10' C11' C31' C32' -74.5(8)
C12' C11' C31' C32' 104.8(6)
C10' C11' C31' C36' 110.9(6)
C12' C11' C31' C36' -69.9(8)
C36' C31' C32' C33' -6.0(12)
C11' C31' C32' C33' 179.4(9)
C31' C32' C33' C34' 7.7(20)
C32' C33' C34' C35' -7.8(26)
C33' C34' C35' C36' 6.0(24)
C34' C35' C36' C31' -3.8(17)
C32' C31' C36' C35' 4.1(12)
C11' C31' C36' C35' 178.6(8)
C7' C12' C37' C42' -76.9(6)
C11' C12' C37' C42' 101.9(5)
C7' C12' C37' C38' 108.5(6)
C11' C12' C37' C38' -72.8(6)
C42' C37' C38' C39' 0.3(9)
C12' C37' C38' C39' 175.0(6)
C37' C38' C39' C40' -0.5(11)
C38' C39' C40' C41' 0.3(12)
C39' C40' C41' C42' 0.2(12)
C38' C37' C42' C41' 0.1(8)
C12' C37' C42' C41' -174.6(5)
C40' C41' C42' C37' -0.4(10)
C2' C3' C43' C48' 123.6(5)
C4' C3' C43' C48' -55.2(6)
C2' C3' C43' C44' -59.0(6)
C4' C3' C43' C44' 122.2(5)
C48' C43' C44' C45' -1.6(7)
C3' C43' C44' C45' -179.0(5)
C48' C43' C44' C49' -178.4(6)
C3' C43' C44' C49' 4.2(8)
C43' C44' C45' C46' 5.7(8)
C49' C44' C45' C46' -177.4(6)
C43' C44' C45' C55' -170.9(6)
C49' C44' C45' C55' 6.0(9)
C44' C45' C46' C47' -3.6(8)
C55' C45' C46' C47' 172.9(6)
C44' C45' C46' C61' 175.3(5)
C55' C45' C46' C61' -8.1(9)
C45' C46' C47' C48' -2.4(8)
C61' C46' C47' C48' 178.6(5)
C45' C46' C47' C67' 176.4(6)
C61' C46' C47' C67' -2.6(8)
C46' C47' C48' C43' 6.5(7)
C67' C47' C48' C43' -172.3(5)
C46' C47' C48' C73' -170.0(5)
C67' C47' C48' C73' 11.2(8)
C44' C43' C48' C47' -4.5(7)
C3' C43' C48' C47' 172.9(4)
C44' C43' C48' C73' 171.8(5)
C3' C43' C48' C73' -10.8(7)
C43' C44' C49' C54' 108.9(7)
C45' C44' C49' C54' -67.9(8)
C43' C44' C49' C50' -77.6(7)
C45' C44' C49' C50' 105.6(6)
C54' C49' C50' C51' -0.6(9)
C44' C49' C50' C51' -174.3(5)
C49' C50' C51' C52' 0.3(11)
C50' C51' C52' C53' 0.5(16)
C51' C52' C53' C54' -1.0(18)
C50' C49' C54' C53' 0.0(10)
C44' C49' C54' C53' 173.3(7)
C52' C53' C54' C49' 0.7(15)
C46' C45' C55' C56' 118.5(8)
C44' C45' C55' C56' -64.9(9)
C46' C45' C55' C60' -62.2(8)
C44' C45' C55' C60' 114.3(7)
C60' C55' C56' C57' -0.9(13)
C45' C55' C56' C57' 178.3(8)
C55' C56' C57' C58' 1.6(20)
C56' C57' C58' C59' -1.1(29)
C57' C58' C59' C60' -0.2(30)
C58' C59' C60' C55' 0.9(20)
C56' C55' C60' C59' -0.3(11)
C45' C55' C60' C59' -179.6(7)
C45' C46' C61' C66' 119.4(7)
C47' C46' C61' C66' -61.7(7)
C45' C46' C61' C62' -60.0(7)
C47' C46' C61' C62' 119.0(6)
C66' C61' C62' C63' -2.6(8)
C46' C61' C62' C63' 176.7(5)
C61' C62' C63' C64' 0.9(8)
C62' C63' C64' C65' 1.9(11)
C63' C64' C65' C66' -2.9(12)
C64' C65' C66' C61' 1.1(11)
C62' C61' C66' C65' 1.6(10)
C46' C61' C66' C65' -177.7(6)
C48' C47' C67' C72' -76.1(7)
C46' C47' C67' C72' 105.1(7)
C48' C47' C67' C68' 100.8(6)
C46' C47' C67' C68' -78.0(7)
C72' C67' C68' C69' 0.4(9)
C47' C67' C68' C69' -176.5(6)
C67' C68' C69' C70' 1.4(16)
C68' C69' C70' C71' -0.5(31)
C69' C70' C71' C72' -2.1(33)
C68' C67' C72' C71' -3.4(12)
C47' C67' C72' C71' 173.6(9)
C70' C71' C72' C67' 4.1(22)
C47' C48' C73' C78' 100.6(5)
C43' C48' C73' C78' -75.8(6)
C47' C48' C73' C74' -71.3(6)
C43' C48' C73' C74' 112.3(5)
C78' C73' C74' C75' -0.5(6)
C48' C73' C74' C75' 171.4(4)
C73' C74' C75' C76' -1.1(6)
C74' C75' C76' C77' 2.3(7)
C75' C76' C77' C78' -1.8(8)
C74' C73' C78' C77' 1.1(7)
C48' C73' C78' C77' -171.1(4)
C76' C77' C78' C73' 0.1(8)
C4' C5' C79' C80' -58.2(5)
C6' C5' C79' C80' 121.6(4)
C4' C5' C79' C84' 121.4(4)
C6' C5' C79' C84' -58.7(5)
C84' C79' C80' C81' 3.0(5)
C5' C79' C80' C81' -177.4(3)
C84' C79' C80' C85' 179.3(3)
C5' C79' C80' C85' -1.1(5)
C79' C80' C81' C82' -0.6(5)
C85' C80' C81' C82' -177.1(3)
C79' C80' C81' C91' 179.9(4)
C85' C80' C81' C91' 3.4(5)
C80' C81' C82' C83' -1.2(5)
C91' C81' C82' C83' 178.3(4)
C80' C81' C82' C97' 176.1(4)
C91' C81' C82' C97' -4.4(5)
C81' C82' C83' C84' 0.6(5)
C97' C82' C83' C84' -176.7(4)
C81' C82' C83' C203 -179.6(3)
C97' C82' C83' C203 3.1(5)
C82' C83' C84' C79' 1.8(5)
C203 C83' C84' C79' -178.0(3)
C82' C83' C84' C209 -176.4(3)
C203 C83' C84' C209 3.8(5)
C80' C79' C84' C83' -3.6(5)
C5' C79' C84' C83' 176.8(3)
C80' C79' C84' C209 174.6(3)
C5' C79' C84' C209 -5.1(5)
C81' C80' C85' C86' 104.8(5)
C79' C80' C85' C86' -71.7(5)
C81' C80' C85' C90' -71.9(5)
C79' C80' C85' C90' 111.7(5)
C90' C85' C86' C87' 1.3(8)
C80' C85' C86' C87' -175.4(5)
C85' C86' C87' C88' 2.1(10)
C86' C87' C88' C89' -4.2(12)
C87' C88' C89' C90' 2.9(12)
C88' C89' C90' C85' 0.5(10)
C86' C85' C90' C89' -2.6(8)
C80' C85' C90' C89' 174.1(5)
C80' C81' C91' C96' 100.0(5)
C82' C81' C91' C96' -79.6(5)
C80' C81' C91' C92' -78.2(6)
C82' C81' C91' C92' 102.3(6)
C96' C91' C92' C93' 2.4(10)
C81' C91' C92' C93' -179.4(7)
C91' C92' C93' C94' -1.2(13)
C92' C93' C94' C95' -1.8(13)
C93' C94' C95' C96' 3.6(10)
C92' C91' C96' C95' -0.6(8)
C81' C91' C96' C95' -178.8(5)
C94' C95' C96' C91' -2.4(8)
C83' C82' C97' C202 -74.6(5)
C81' C82' C97' C202 108.1(5)
C83' C82' C97' C98' 106.2(5)
C81' C82' C97' C98' -71.1(6)
C202 C97' C98' C99' 3.7(9)
C82' C97' C98' C99' -177.1(6)
C97' C98' C99' C200 -2.7(13)
C98' C99' C200 C201 1.0(15)
C99' C200 C201 C202 -0.2(12)
C200 C201 C202 C97' 1.3(9)
C98' C97' C202 C201 -3.1(8)
C82' C97' C202 C201 177.7(5)
C82' C83' C203 C208 107.2(5)
C84' C83' C203 C208 -72.9(5)
C82' C83' C203 C204 -71.9(5)
C84' C83' C203 C204 107.9(5)
C208 C203 C204 C205 1.5(7)
C83' C203 C204 C205 -179.3(5)
C203 C204 C205 C206 -1.7(9)
C204 C205 C206 C207 1.4(10)
C205 C206 C207 C208 -0.9(9)
C204 C203 C208 C207 -1.1(6)
C83' C203 C208 C207 179.8(4)
C206 C207 C208 C203 0.8(7)
C83' C84' C209 C210 -63.6(5)
C79' C84' C209 C210 118.2(4)
C83' C84' C209 C214 112.7(4)
C79' C84' C209 C214 -65.5(5)
C214 C209 C210 C211 -0.5(6)
C84' C209 C210 C211 175.9(4)
C209 C210 C211 C212 0.1(8)
C210 C211 C212 C213 -0.1(8)
C211 C212 C213 C214 0.5(8)
C212 C213 C214 C209 -1.0(7)
C210 C209 C214 C213 0.9(6)
C84' C209 C214 C213 -175.6(4)
